data_7231074
loop_
_publ_author_name
'Marques, Igor'
'Costa, Pedro M. R.'
'Q Miranda, Margarida'
'Busschaert, Nathalie'
'Howe, Ethan N. W.'
'Clarke, Harriet J.'
'Haynes, Cally J. E.'
'Kirby, Isabelle L.'
'Rodilla, Ananda M.'
'P\'erez-Tom\'as, Ricardo'
'Gale, Philip A.'
'F\'elix, V\'itor'

_publ_section_title
;
 Full elucidation of the transmembrane anion transport mechanism of
 squaramides using in silico investigations.
;
_journal_issue 32
_journal_name_full 'Physical chemistry chemical physics : PCCP'
_journal_page_first 20796
_journal_page_last 20811
_journal_paper_doi 10.1039/c8cp02576b
_journal_volume 20
_journal_year 2018
_chemical_formula_moiety '3(C26 H18 N4 O4), 3(C16 H36 N), O4 P, C2 H6 O S'
_chemical_formula_sum 'C128 H168 N15 O17 P S'
_chemical_formula_weight 2251.79
_space_group_crystal_system monoclinic
_space_group_IT_number 15
_space_group_name_Hall '-C 2yc'
_space_group_name_H-M_alt 'C 1 2/c 1'
_symmetry_space_group_name_Hall '-C 2yc'
_symmetry_space_group_name_H-M 'C 1 2/c 1'
_atom_sites_solution_hydrogens geom
_atom_sites_solution_primary direct
_audit_creation_date 2016-03-08
_audit_creation_method
;
Olex2 1.2-alpha
(compiled 2016.02.24 svn.r3266 for OlexSys, GUI svn.r5155)
;
_audit_update_record
;
2017-12-11 deposited with the CCDC.
2018-06-29 downloaded from the CCDC.
;
_cell_angle_alpha 90
_cell_angle_beta 91.1396(14)
_cell_angle_gamma 90
_cell_formula_units_Z 8
_cell_length_a 28.4389(4)
_cell_length_b 15.9129(2)
_cell_length_c 56.0834(9)
_cell_measurement_reflns_used 53533
_cell_measurement_temperature 100(2)
_cell_measurement_theta_max 69.5670
_cell_measurement_theta_min 3.1600
_cell_volume 25375.3(6)
_computing_cell_refinement
;
'CrysAlisPro 1.171.38.41 (Rigaku OD, 2015)'
;
_computing_data_collection 'CrystalClear-SM Expert 3.1 b27 (Rigaku, 2013)'
_computing_data_reduction
;
'CrysAlisPro 1.171.38.41 (Rigaku OD, 2015)'
;
_computing_molecular_graphics 'Olex2 (Dolomanov et al., 2009)'
_computing_publication_material 'Olex2 (Dolomanov et al., 2009)'
_computing_structure_refinement 'ShelXL (Sheldrick, 2015)'
_computing_structure_solution 'ShelXT (Sheldrick, 2015)'
_diffrn_ambient_temperature 100(2)
_diffrn_detector 'CCD area detector'
_diffrn_detector_area_resol_mean 22.2222
_diffrn_detector_type 'Rigaku HG Saturn944+ (2x2 bin mode)'
_diffrn_measured_fraction_theta_full 0.993
_diffrn_measured_fraction_theta_max 0.993
_diffrn_measurement_details
;
List of Runs (angles in degrees, time in seconds):

  # Type    Start    End  Width  t~exp~   \w     \q     \k     \f   Frames
#--------------------------------------------------------------------------
  1  \w    -94.00  77.00   1.00   10.00    --  -13.00  30.00  30.00  171
  2  \w    -72.00 -52.00   1.00   10.00    --  -13.00   7.00-120.00   20
  3  \w   -179.00   0.00   1.00   60.00    --  -90.00  60.00-180.00  179
  4  \w   -179.00 -17.00   1.00   60.00    --  -90.00  60.00 -30.00  162
  5  \w   -179.00   0.00   1.00   60.00    --  -90.00  22.00-120.00  179
  6  \w   -155.00   0.00   1.00   60.00    --  -90.00  60.00   0.00  155
  7  \w   -147.00 -60.00   1.00   60.00    --  -90.00  30.00 -60.00   87
  8  \w   -120.00  -8.00   1.00   60.00    --  -90.00  15.00 -90.00  112
  9  \w   -158.00-112.00   1.00   60.00    --  -90.00  45.00 -30.00   46
 10  \w   -147.00 -79.00   1.00   60.00    --  -90.00  60.00  30.00   68
 11  \w   -133.00-113.00   1.00   60.00    --  -90.00  37.00  90.00   20
;
_diffrn_measurement_device 'three-circle quarter \c goniometer'
_diffrn_measurement_device_type 'dtrek-CrysAlisPro-abstract goniometer imported rigaku-d*trek images'
_diffrn_measurement_method 'profile data from \w-scans'
_diffrn_measurement_specimen_support 'MiTeGen MicroMesh'
_diffrn_orient_matrix_type 'CrysAlisPro convention (1999,Acta A55,543-557)'
_diffrn_orient_matrix_UB_11 -0.0476267000
_diffrn_orient_matrix_UB_12 -0.0253412000
_diffrn_orient_matrix_UB_13 -0.0114308000
_diffrn_orient_matrix_UB_21 0.0174117000
_diffrn_orient_matrix_UB_22 0.0283580000
_diffrn_orient_matrix_UB_23 -0.0245576000
_diffrn_orient_matrix_UB_31 0.0190205000
_diffrn_orient_matrix_UB_32 -0.0891094000
_diffrn_orient_matrix_UB_33 -0.0045890000
_diffrn_radiation_collimation 0.3
_diffrn_radiation_monochromator 'Confocal mirrors, Varimax'
_diffrn_radiation_probe x-ray
_diffrn_radiation_type CuK\a
_diffrn_radiation_wavelength 1.54184
_diffrn_reflns_av_R_equivalents 0.0392
_diffrn_reflns_av_unetI/netI 0.0185
_diffrn_reflns_Laue_measured_fraction_full 0.993
_diffrn_reflns_Laue_measured_fraction_max 0.993
_diffrn_reflns_limit_h_max 34
_diffrn_reflns_limit_h_min -34
_diffrn_reflns_limit_k_max 16
_diffrn_reflns_limit_k_min -19
_diffrn_reflns_limit_l_max 68
_diffrn_reflns_limit_l_min -63
_diffrn_reflns_number 129166
_diffrn_reflns_point_group_measured_fraction_full 0.993
_diffrn_reflns_point_group_measured_fraction_max 0.993
_diffrn_reflns_theta_full 66.601
_diffrn_reflns_theta_max 66.601
_diffrn_reflns_theta_min 6.332
_diffrn_source 'Rotating Anode'
_diffrn_source_current 30.0
_diffrn_source_power 1.2
_diffrn_source_target Cu
_diffrn_source_type 'Rotating Anode'
_diffrn_source_voltage 40.0
_exptl_absorpt_coefficient_mu 0.890
_exptl_absorpt_correction_T_max 1.00000
_exptl_absorpt_correction_T_min 0.72514
_exptl_absorpt_correction_type multi-scan
_exptl_absorpt_process_details
'CrysAlisPro 1.171.38.41 (Rigaku Oxford Diffraction, 2015) Empirical absorption correction using spherical harmonics, implemented in SCALE3 ABSPACK scaling algorithm.'
_exptl_crystal_colour 'clear light yellow'
_exptl_crystal_colour_lustre clear
_exptl_crystal_colour_modifier light
_exptl_crystal_colour_primary yellow
_exptl_crystal_density_diffrn 1.179
_exptl_crystal_description prism
_exptl_crystal_F_000 9664
_exptl_crystal_recrystallization_method 'The material was recrystallised from DMSO by slow evaporation'
_exptl_crystal_size_max 0.36
_exptl_crystal_size_mid 0.24
_exptl_crystal_size_min 0.22
_refine_diff_density_max 1.366
_refine_diff_density_min -0.988
_refine_diff_density_rms 0.092
_refine_ls_extinction_method none
_refine_ls_goodness_of_fit_ref 1.869
_refine_ls_hydrogen_treatment constr
_refine_ls_matrix_type full
_refine_ls_number_parameters 1485
_refine_ls_number_reflns 22270
_refine_ls_number_restraints 1302
_refine_ls_restrained_S_all 1.856
_refine_ls_R_factor_all 0.1164
_refine_ls_R_factor_gt 0.1102
_refine_ls_shift/su_max 0.003
_refine_ls_shift/su_mean 0.000
_refine_ls_structure_factor_coef Fsqd
_refine_ls_weighting_details 'w=1/[\s^2^(Fo^2^)+(0.2000P)^2^] where P=(Fo^2^+2Fc^2^)/3'
_refine_ls_weighting_scheme calc
_refine_ls_wR_factor_gt 0.3782
_refine_ls_wR_factor_ref 0.3924
_reflns_Friedel_coverage 0.000
_reflns_number_gt 19664
_reflns_number_total 22270
_reflns_threshold_expression 'I > 2\s(I)'
_cod_data_source_file c8cp02576b7.cif
_cod_data_source_block 2016sot0012_d_100k
_cod_depositor_comments 'Adding full bibliography for 7231074--7231075.cif.'
_cod_original_cell_volume 25375.3(7)
_cod_database_code 7231074
_shelx_space_group_comment
;
The symmetry employed for this shelxl refinement is uniquely defined
by the following loop, which should always be used as a source of
symmetry information in preference to the above space-group names.
They are only intended as comments.
;
_diffrn_measurement_device_type2 'Rigaku AFC11'
_reflns_odcompleteness_completeness 98.58
_reflns_odcompleteness_iscentric 1
_reflns_odcompleteness_theta 70.49
_olex2_refinement_description
;
1. Fixed Uiso
 At 1.2 times of:
  All C(H) groups, All C(H,H) groups, All N(H) groups
 At 1.5 times of:
  All C(H,H,H) groups
2. Restrained distances
 C65A-C64A
 1.54 with sigma of 0.02
 C64A-C63A
 1.54 with sigma of 0.02
 C611-C612
 1.54 with sigma of 0.02
 N601-C63B
 1.4 with sigma of 0.02
 N601-C63A
 1.4 with sigma of 0.02
 C63B-C64B
 1.54 with sigma of 0.02
 C63A-C64A
 1.54 with sigma of 0.02
 C64B-C65B
 1.54 with sigma of 0.02
 C64A-C65A
 1.54 with sigma of 0.02
 C66A-C65A
 1.54 with sigma of 0.02
 C65A-C66A
 1.54 with sigma of 0.02
 C65B-C66B
 1.54 with sigma of 0.02
 C65A-C63A
 2.5 with sigma of 0.04
 C66A-C64A
 2.5 with sigma of 0.04
3. Uiso/Uaniso restraints and constraints
Uanis(C66A) \\sim Ueq, Uanis(C65A) \\sim Ueq, Uanis(C64A) \\sim Ueq,
Uanis(C608) \\sim Ueq, Uanis(C607) \\sim Ueq, Uanis(C606) \\sim Ueq,
Uanis(C63A) \\sim Ueq, Uanis(N601) \\sim Ueq, Uanis(C609) \\sim Ueq,
Uanis(C610) \\sim Ueq, Uanis(C611) \\sim Ueq, Uanis(C612) \\sim Ueq,
Uanis(C601) \\sim Ueq, Uanis(C602) \\sim Ueq, Uanis(C603) \\sim Ueq,
Uanis(C604) \\sim Ueq: with sigma of 0.1 and sigma for terminal atoms of 0.2
Uanis(C63A) = Uanis(C63B)
Uanis(C64A) = Uanis(C64B)
Uanis(C65A) = Uanis(C65B)
Uanis(C66A) = Uanis(C66B)
4. Rigid body (RIGU) restrains
 All non-hydrogen atoms
 with sigma for 1-2 distances of 0.004 and sigma for 1-3 distances of 0.004
5. Others
 Sof(C63B)=Sof(H63C)=Sof(H63D)=Sof(C64B)=Sof(H64C)=Sof(H64D)=Sof(C65B)=
 Sof(H65C)=Sof(H65D)=Sof(C66B)=Sof(H66D)=Sof(H66E)=Sof(H66F)=1-FVAR(1)
 Sof(C63A)=Sof(H63A)=Sof(H63B)=Sof(C64A)=Sof(H64A)=Sof(H64B)=Sof(C65A)=
 Sof(H65A)=Sof(H65B)=Sof(C66A)=Sof(H66A)=Sof(H66B)=Sof(H66C)=FVAR(1)
6.a Secondary CH2 refined with riding coordinates:
 C401(H40A,H40B), C402(H40C,H40D), C403(H40E,H40F), C405(H40J,H40K), C406(H40L,
 H40M), C407(H40N,H40O), C409(H40S,H40T), C410(H41A,H41B), C411(H41C,H41D),
 C413(H41H,H41I), C414(H41J,H41K), C415(H41L,H41M), C501(H50A,H50B), C502(H50C,
 H50D), C503(H50E,H50F), C505(H50J,H50K), C506(H50L,H50M), C507(H50N,H50O),
 C509(H50S,H50T), C510(H51A,H51B), C511(H51C,H51D), C513(H51H,H51I), C514(H51J,
 H51K), C515(H51L,H51M), C601(H60A,H60B), C602(H60C,H60D), C603(H60E,H60F),
 C605(H60J,H60K), C606(H60L,H60M), C607(H60N,H60O), C609(H60S,H60T), C610(H61A,
 H61B), C611(H61C,H61D), C63A(H63A,H63B), C64A(H64A,H64B), C65A(H65A,H65B),
 C63B(H63C,H63D), C64B(H64C,H64D), C65B(H65C,H65D)
6.b Me refined with riding coordinates:
 C66A(H66A,H66B,H66C), C66B(H66D,H66E,H66F)
6.c Aromatic/amide H refined with riding coordinates:
 N101(H101), N102(H102), N103(H103), N104(H104), C101(H10A), C102(H10B),
 C103(H10C), C104(H10D), C105(H105), C112(H112), C113(H113), C114(H114),
 C115(H115), C122(H122), C123(H123), C124(H124), C125(H125), C126(H126),
 N201(H201), N202(H202), N203(H203), N204(H204), C201(H20A), C202(H20B),
 C203(H20C), C204(H20D), C205(H205), C212(H212), C213(H213), C214(H214),
 C215(H215), C222(H222), C223(H223), C224(H224), C225(H225), C226(H226),
 N301(H301), N302(H302), N303(H303), N304(H304), C301(H30A), C302(H30B),
 C303(H30C), C304(H30D), C305(H305), C312(H312), C313(H313), C314(H314),
 C315(H315), C322(H322), C323(H323), C324(H324), C325(H325), C326(H326)
6.d Idealised Me refined as rotating group:
 C404(H40G,H40H,H40I), C408(H40P,H40Q,H40R), C412(H41E,H41F,H41G), C416(H41N,
 H41O,H41P), C504(H50G,H50H,H50I), C508(H50P,H50Q,H50R), C512(H51E,H51F,H51G),
 C516(H51N,H51O,H51P), C604(H60G,H60H,H60I), C608(H60P,H60Q,H60R), C612(H61E,
 H61F,H61G), C701(H70A,H70B,H70C), C702(H70D,H70E,H70F)
;
_shelx_shelxl_version_number 2014/7
_olex2_date_sample_submission 2016-02-16
_olex2_diffrn_ambient_temperature_device 'Oxford Cryosystems'
_olex2_exptl_crystal_mounting_method 'The crystal was mounted on a mylar loop in perfluoroether oil'
_olex2_submission_original_sample_id S60
_olex2_submission_special_instructions 'No special instructions were received'
_oxdiff_exptl_absorpt_empirical_details
;
Empirical correction (ABSPACK) includes:
- Absorption correction using spherical harmonics
- Frame scaling
- Detector area scaling
;
_oxdiff_exptl_absorpt_empirical_full_max 2.124
_oxdiff_exptl_absorpt_empirical_full_min 0.482

loop_
_space_group_symop_operation_xyz
'x, y, z'
'-x, y, -z+1/2'
'x+1/2, y+1/2, z'
'-x+1/2, y+1/2, -z+1/2'
'-x, -y, -z'
'x, -y, z-1/2'
'-x+1/2, -y+1/2, -z'
'x+1/2, -y+1/2, z-1/2'

loop_
_atom_site_label
_atom_site_type_symbol
_atom_site_fract_x
_atom_site_fract_y
_atom_site_fract_z
_atom_site_U_iso_or_equiv
_atom_site_adp_type
_atom_site_occupancy
_atom_site_site_symmetry_order
_atom_site_calc_flag
_atom_site_refinement_flags_posn
_atom_site_refinement_flags_adp
_atom_site_refinement_flags_occupancy
_atom_site_disorder_assembly
_atom_site_disorder_group
O101 O 0.23526(17) 0.2193(3) 0.73519(5) 0.1018(13) Uani 1 1 d . U . . .
O102 O 0.23387(17) 0.0475(2) 0.70534(5) 0.0950(12) Uani 1 1 d . U . . .
O103 O 0.16049(8) 0.07757(16) 0.59453(4) 0.0532(6) Uani 1 1 d . U . . .
O104 O 0.14174(8) 0.23084(15) 0.55846(4) 0.0514(6) Uani 1 1 d . U . . .
N101 N 0.29019(10) 0.31383(18) 0.68929(5) 0.0492(6) Uani 1 1 d . U . . .
H101 H 0.3041 0.3152 0.6754 0.059 Uiso 1 1 calc R . . . .
N102 N 0.28139(9) 0.15128(16) 0.65909(4) 0.0419(5) Uani 1 1 d . U . . .
H102 H 0.2950 0.1931 0.6516 0.050 Uiso 1 1 calc R . . . .
N103 N 0.26525(9) 0.15759(16) 0.60931(4) 0.0413(5) Uani 1 1 d . U . . .
H103 H 0.2880 0.1944 0.6115 0.050 Uiso 1 1 calc R . . . .
N104 N 0.24870(11) 0.31057(19) 0.57466(5) 0.0547(7) Uani 1 1 d . U . . .
H104 H 0.2759 0.3110 0.5825 0.066 Uiso 1 1 calc R . . . .
C101 C 0.3171(2) 0.4552(3) 0.69180(10) 0.0882(14) Uani 1 1 d . U . . .
H10A H 0.3343 0.4460 0.6777 0.106 Uiso 1 1 calc R . . . .
C102 C 0.3176(4) 0.5332(4) 0.70314(13) 0.126(2) Uani 1 1 d . U . . .
H10B H 0.3338 0.5786 0.6960 0.151 Uiso 1 1 calc R . . . .
C103 C 0.2954(4) 0.5461(4) 0.72437(12) 0.129(2) Uani 1 1 d . U . . .
H10C H 0.2988 0.5978 0.7327 0.155 Uiso 1 1 calc R . . . .
C104 C 0.2687(3) 0.4838(4) 0.73299(9) 0.117(2) Uani 1 1 d . U . . .
H10D H 0.2515 0.4941 0.7470 0.140 Uiso 1 1 calc R . . . .
C105 C 0.2652(2) 0.4043(3) 0.72226(8) 0.0890(15) Uani 1 1 d . U . . .
H105 H 0.2460 0.3616 0.7288 0.107 Uiso 1 1 calc R . . . .
C106 C 0.29026(17) 0.3901(2) 0.70199(7) 0.0656(10) Uani 1 1 d . U . . .
C107 C 0.27202(12) 0.2400(2) 0.69527(5) 0.0477(7) Uani 1 1 d . U . . .
C108 C 0.24902(17) 0.1987(3) 0.71552(6) 0.0685(11) Uani 1 1 d . U . . .
C109 C 0.24698(16) 0.1193(3) 0.70128(6) 0.0630(10) Uani 1 1 d . U . . .
C110 C 0.26910(12) 0.1646(2) 0.68177(5) 0.0444(7) Uani 1 1 d . U . . .
C111 C 0.27434(11) 0.0761(2) 0.64628(5) 0.0429(6) Uani 1 1 d . U . . .
C112 C 0.27403(14) -0.0025(2) 0.65740(6) 0.0540(8) Uani 1 1 d . U . . .
H112 H 0.2800 -0.0062 0.6741 0.065 Uiso 1 1 calc R . . . .
C113 C 0.26518(15) -0.0749(2) 0.64445(8) 0.0615(9) Uani 1 1 d . U . . .
H113 H 0.2642 -0.1275 0.6524 0.074 Uiso 1 1 calc R . . . .
C114 C 0.25770(14) -0.0719(2) 0.62017(7) 0.0573(8) Uani 1 1 d . U . . .
H114 H 0.2516 -0.1220 0.6114 0.069 Uiso 1 1 calc R . . . .
C115 C 0.25915(12) 0.0043(2) 0.60861(6) 0.0496(7) Uani 1 1 d . U . . .
H115 H 0.2549 0.0065 0.5918 0.060 Uiso 1 1 calc R . . . .
C116 C 0.26684(11) 0.07927(19) 0.62160(5) 0.0421(6) Uani 1 1 d . U . . .
C117 C 0.22945(10) 0.17550(19) 0.59450(5) 0.0400(6) Uani 1 1 d . U . . .
C118 C 0.18317(11) 0.1390(2) 0.58861(5) 0.0437(7) Uani 1 1 d . U . . .
C119 C 0.17471(11) 0.2103(2) 0.57168(5) 0.0452(7) Uani 1 1 d . U . . .
C120 C 0.22139(12) 0.2446(2) 0.57881(5) 0.0456(7) Uani 1 1 d . U . . .
C121 C 0.24022(13) 0.3800(2) 0.55952(6) 0.0532(8) Uani 1 1 d . U . . .
C122 C 0.20289(14) 0.3846(2) 0.54305(7) 0.0577(9) Uani 1 1 d . U . . .
H122 H 0.1821 0.3384 0.5408 0.069 Uiso 1 1 calc R . . . .
C123 C 0.19680(15) 0.4569(3) 0.53022(7) 0.0626(9) Uani 1 1 d . U . . .
H123 H 0.1717 0.4598 0.5188 0.075 Uiso 1 1 calc R . . . .
C124 C 0.22573(15) 0.5259(3) 0.53325(7) 0.0632(9) Uani 1 1 d . U . . .
H124 H 0.2193 0.5768 0.5250 0.076 Uiso 1 1 calc R . . . .
C125 C 0.26473(16) 0.5196(2) 0.54874(7) 0.0630(9) Uani 1 1 d . U . . .
H125 H 0.2862 0.5651 0.5503 0.076 Uiso 1 1 calc R . . . .
C126 C 0.27181(15) 0.4473(2) 0.56175(7) 0.0597(9) Uani 1 1 d . U . . .
H126 H 0.2982 0.4430 0.5723 0.072 Uiso 1 1 calc R . . . .
O201 O 0.53616(12) 0.4192(2) 0.69549(7) 0.0831(9) Uani 1 1 d . U . . .
O202 O 0.52329(12) 0.2191(2) 0.69119(8) 0.0886(10) Uani 1 1 d . U . . .
O203 O 0.42765(13) -0.07478(19) 0.61870(7) 0.0813(9) Uani 1 1 d . U . . .
O204 O 0.40784(11) -0.04830(17) 0.56294(6) 0.0682(7) Uani 1 1 d . U . . .
N201 N 0.43565(12) 0.4441(2) 0.66257(6) 0.0633(8) Uani 1 1 d . U . . .
H201 H 0.4108 0.4274 0.6542 0.076 Uiso 1 1 calc R . . . .
N202 N 0.42107(12) 0.2464(2) 0.66244(5) 0.0604(7) Uani 1 1 d . U . . .
H202 H 0.4012 0.2679 0.6519 0.072 Uiso 1 1 calc R . . . .
N203 N 0.39035(10) 0.12198(19) 0.62885(5) 0.0533(7) Uani 1 1 d . U . . .
H203 H 0.3808 0.1736 0.6258 0.064 Uiso 1 1 calc R . . . .
N204 N 0.37388(10) 0.15231(19) 0.57376(6) 0.0530(7) Uani 1 1 d . U . . .
H204 H 0.3621 0.1924 0.5827 0.064 Uiso 1 1 calc R . . . .
C201 C 0.40681(18) 0.5815(3) 0.65399(8) 0.0723(11) Uani 1 1 d . U . . .
H20A H 0.3805 0.5563 0.6462 0.087 Uiso 1 1 calc R . . . .
C202 C 0.4108(2) 0.6687(3) 0.65477(9) 0.0789(13) Uani 1 1 d . U . . .
H20B H 0.3873 0.7027 0.6473 0.095 Uiso 1 1 calc R . . . .
C203 C 0.4493(2) 0.7067(4) 0.66660(9) 0.0824(13) Uani 1 1 d . U . . .
H20C H 0.4521 0.7661 0.6672 0.099 Uiso 1 1 calc R . . . .
C204 C 0.4825(2) 0.6568(3) 0.67715(9) 0.0830(13) Uani 1 1 d . U . . .
H20D H 0.5085 0.6825 0.6852 0.100 Uiso 1 1 calc R . . . .
C205 C 0.47979(18) 0.5705(3) 0.67656(8) 0.0750(11) Uani 1 1 d . U . . .
H205 H 0.5036 0.5373 0.6841 0.090 Uiso 1 1 calc R . . . .
C206 C 0.44121(15) 0.5314(3) 0.66460(6) 0.0626(9) Uani 1 1 d . U . . .
C207 C 0.46298(14) 0.3821(3) 0.67155(7) 0.0603(9) Uani 1 1 d . U . . .
C208 C 0.50702(15) 0.3733(3) 0.68570(8) 0.0687(10) Uani 1 1 d . U . . .
C209 C 0.50155(14) 0.2812(3) 0.68417(8) 0.0670(10) Uani 1 1 d . U . . .
C210 C 0.45585(13) 0.2953(3) 0.67114(6) 0.0569(8) Uani 1 1 d . U . . .
C211 C 0.41482(14) 0.1610(3) 0.66958(7) 0.0618(9) Uani 1 1 d . U . . .
C212 C 0.42406(18) 0.1388(4) 0.69366(9) 0.0815(13) Uani 1 1 d . U . . .
H212 H 0.4338 0.1806 0.7048 0.098 Uiso 1 1 calc R . . . .
C213 C 0.4190(2) 0.0572(4) 0.70090(10) 0.0943(16) Uani 1 1 d . U . . .
H213 H 0.4265 0.0425 0.7169 0.113 Uiso 1 1 calc R . . . .
C214 C 0.4027(2) -0.0055(4) 0.68489(10) 0.0905(15) Uani 1 1 d . U . . .
H214 H 0.3994 -0.0622 0.6899 0.109 Uiso 1 1 calc R . . . .
C215 C 0.39163(17) 0.0186(3) 0.66130(8) 0.0733(11) Uani 1 1 d . U . . .
H215 H 0.3787 -0.0213 0.6504 0.088 Uiso 1 1 calc R . . . .
C216 C 0.39942(12) 0.1005(2) 0.65389(7) 0.0547(8) Uani 1 1 d . U . . .
C217 C 0.39499(11) 0.0721(2) 0.61050(7) 0.0527(8) Uani 1 1 d . U . . .
C218 C 0.41197(13) -0.0166(2) 0.60654(8) 0.0597(9) Uani 1 1 d . U . . .
C219 C 0.40354(12) -0.0053(2) 0.58058(7) 0.0542(8) Uani 1 1 d . U . . .
C220 C 0.38839(11) 0.0824(2) 0.58604(7) 0.0495(7) Uani 1 1 d . U . . .
C221 C 0.37464(12) 0.1705(2) 0.54960(7) 0.0549(8) Uani 1 1 d . U . . .
C222 C 0.39231(15) 0.1148(3) 0.53249(7) 0.0624(9) Uani 1 1 d . U . . .
H222 H 0.4034 0.0607 0.5371 0.075 Uiso 1 1 calc R . . . .
C223 C 0.39333(17) 0.1400(3) 0.50896(8) 0.0728(11) Uani 1 1 d . U . . .
H223 H 0.4045 0.1017 0.4974 0.087 Uiso 1 1 calc R . . . .
C224 C 0.37867(16) 0.2195(3) 0.50153(7) 0.0701(11) Uani 1 1 d . U . . .
H224 H 0.3802 0.2362 0.4853 0.084 Uiso 1 1 calc R . . . .
C225 C 0.36182(15) 0.2733(3) 0.51884(8) 0.0687(10) Uani 1 1 d . U . . .
H225 H 0.3516 0.3282 0.5145 0.082 Uiso 1 1 calc R . . . .
C226 C 0.35982(13) 0.2481(3) 0.54212(7) 0.0568(8) Uani 1 1 d . U . . .
H226 H 0.3477 0.2860 0.5535 0.068 Uiso 1 1 calc R . . . .
O301 O 0.16617(12) 0.5942(2) 0.66712(6) 0.0817(9) Uani 1 1 d . U . . .
O302 O 0.23166(12) 0.7300(2) 0.64311(6) 0.0808(9) Uani 1 1 d . U . . .
O303 O 0.38691(9) 0.57583(16) 0.53345(4) 0.0570(6) Uani 1 1 d . U . . .
O304 O 0.46023(10) 0.42162(16) 0.52756(5) 0.0583(6) Uani 1 1 d . U . . .
N301 N 0.23142(10) 0.4394(2) 0.64429(5) 0.0514(7) Uani 1 1 d . U . . .
H301 H 0.2532 0.4166 0.6354 0.062 Uiso 1 1 calc R . . . .
N302 N 0.29631(10) 0.57053(18) 0.61878(5) 0.0483(6) Uani 1 1 d . U . . .
H302 H 0.3030 0.5179 0.6154 0.058 Uiso 1 1 calc R . . . .
N303 N 0.37288(9) 0.52076(16) 0.59064(5) 0.0436(6) Uani 1 1 d . U . . .
H303 H 0.3638 0.4847 0.6015 0.052 Uiso 1 1 calc R . . . .
N304 N 0.43687(9) 0.36269(16) 0.58417(5) 0.0413(5) Uani 1 1 d . U . . .
H304 H 0.4265 0.3702 0.5987 0.050 Uiso 1 1 calc R . . . .
C301 C 0.19650(12) 0.3038(2) 0.64521(6) 0.0544(8) Uani 1 1 d . U . . .
H30A H 0.2131 0.2917 0.6311 0.065 Uiso 1 1 calc R . . . .
C302 C 0.16864(14) 0.2418(3) 0.65509(7) 0.0634(9) Uani 1 1 d . U . . .
H30B H 0.1657 0.1881 0.6478 0.076 Uiso 1 1 calc R . . . .
C303 C 0.14460(16) 0.2610(3) 0.67646(9) 0.0760(12) Uani 1 1 d . U . . .
H30C H 0.1248 0.2207 0.6837 0.091 Uiso 1 1 calc R . . . .
C304 C 0.15084(17) 0.3404(3) 0.68652(8) 0.0762(12) Uani 1 1 d . U . . .
H30D H 0.1356 0.3526 0.7010 0.091 Uiso 1 1 calc R . . . .
C305 C 0.17762(15) 0.4010(3) 0.67656(7) 0.0647(9) Uani 1 1 d . U . . .
H305 H 0.1806 0.4548 0.6838 0.078 Uiso 1 1 calc R . . . .
C306 C 0.20088(12) 0.3825(3) 0.65532(6) 0.0548(8) Uani 1 1 d . U . . .
C307 C 0.23190(12) 0.5232(2) 0.64537(6) 0.0524(8) Uani 1 1 d . U . . .
C308 C 0.20165(15) 0.5906(3) 0.65535(7) 0.0641(10) Uani 1 1 d . U . . .
C309 C 0.23209(14) 0.6532(3) 0.64394(7) 0.0631(9) Uani 1 1 d . U . . .
C310 C 0.26031(12) 0.5827(2) 0.63398(6) 0.0494(7) Uani 1 1 d . U . . .
C311 C 0.32429(11) 0.6320(2) 0.60783(6) 0.0471(7) Uani 1 1 d . U . . .
C312 C 0.31655(13) 0.7178(2) 0.61114(7) 0.0562(8) Uani 1 1 d . U . . .
H312 H 0.2910 0.7356 0.6205 0.067 Uiso 1 1 calc R . . . .
C313 C 0.34573(14) 0.7782(2) 0.60090(8) 0.0601(9) Uani 1 1 d . U . . .
H313 H 0.3395 0.8363 0.6032 0.072 Uiso 1 1 calc R . . . .
C314 C 0.38356(13) 0.7536(2) 0.58741(7) 0.0561(8) Uani 1 1 d . U . . .
H314 H 0.4040 0.7942 0.5807 0.067 Uiso 1 1 calc R . . . .
C315 C 0.39114(12) 0.6677(2) 0.58379(7) 0.0522(8) Uani 1 1 d . U . . .
H315 H 0.4166 0.6504 0.5742 0.063 Uiso 1 1 calc R . . . .
C316 C 0.36272(11) 0.6076(2) 0.59369(6) 0.0462(7) Uani 1 1 d . U . . .
C317 C 0.39601(11) 0.49212(19) 0.57151(5) 0.0424(6) Uani 1 1 d . U . . .
C318 C 0.40193(11) 0.5195(2) 0.54633(6) 0.0460(7) Uani 1 1 d . U . . .
C319 C 0.43476(11) 0.4461(2) 0.54336(6) 0.0458(7) Uani 1 1 d . U . . .
C320 C 0.42412(10) 0.42215(18) 0.56837(5) 0.0392(6) Uani 1 1 d . U . . .
C321 C 0.46432(10) 0.2902(2) 0.58100(6) 0.0444(7) Uani 1 1 d . U . . .
C322 C 0.47801(11) 0.2617(2) 0.55877(6) 0.0475(7) Uani 1 1 d . U . . .
H322 H 0.4701 0.2919 0.5447 0.057 Uiso 1 1 calc R . . . .
C323 C 0.50385(14) 0.1871(2) 0.55783(8) 0.0606(9) Uani 1 1 d . U . . .
H323 H 0.5140 0.1665 0.5429 0.073 Uiso 1 1 calc R . . . .
C324 C 0.51464(15) 0.1435(3) 0.57819(9) 0.0701(10) Uani 1 1 d . U . . .
H324 H 0.5318 0.0925 0.5772 0.084 Uiso 1 1 calc R . . . .
C325 C 0.50134(15) 0.1714(3) 0.59970(9) 0.0687(10) Uani 1 1 d . U . . .
H325 H 0.5091 0.1400 0.6136 0.082 Uiso 1 1 calc R . . . .
C326 C 0.47624(13) 0.2464(2) 0.60151(7) 0.0555(8) Uani 1 1 d . U . . .
H326 H 0.4674 0.2670 0.6167 0.067 Uiso 1 1 calc R . . . .
N401 N 0.11699(9) 0.92181(19) 0.54217(5) 0.0508(6) Uani 1 1 d . U . . .
C401 C 0.08447(12) 0.9903(2) 0.54966(7) 0.0553(8) Uani 1 1 d . U . . .
H40A H 0.1026 1.0307 0.5596 0.066 Uiso 1 1 calc R . . . .
H40B H 0.0601 0.9654 0.5599 0.066 Uiso 1 1 calc R . . . .
C402 C 0.06012(13) 1.0384(2) 0.52988(7) 0.0563(8) Uani 1 1 d . U . . .
H40C H 0.0408 1.0001 0.5198 0.068 Uiso 1 1 calc R . . . .
H40D H 0.0835 1.0664 0.5197 0.068 Uiso 1 1 calc R . . . .
C403 C 0.02897(14) 1.1037(3) 0.54179(7) 0.0583(8) Uani 1 1 d . U . . .
H40E H 0.0073 1.0749 0.5527 0.070 Uiso 1 1 calc R . . . .
H40F H 0.0489 1.1424 0.5514 0.070 Uiso 1 1 calc R . . . .
C404 C 0.00076(15) 1.1538(3) 0.52375(8) 0.0647(10) Uani 1 1 d . U . . .
H40G H 0.0221 1.1859 0.5137 0.097 Uiso 1 1 calc GR . . . .
H40H H -0.0201 1.1925 0.5320 0.097 Uiso 1 1 calc GR . . . .
H40I H -0.0181 1.1155 0.5137 0.097 Uiso 1 1 calc GR . . . .
C405 C 0.08869(12) 0.8550(2) 0.52871(7) 0.0534(8) Uani 1 1 d . U . . .
H40J H 0.0590 0.8454 0.5372 0.064 Uiso 1 1 calc R . . . .
H40K H 0.0802 0.8773 0.5127 0.064 Uiso 1 1 calc R . . . .
C406 C 0.11310(12) 0.7709(2) 0.52561(8) 0.0579(9) Uani 1 1 d . U . . .
H40L H 0.1136 0.7400 0.5409 0.069 Uiso 1 1 calc R . . . .
H40M H 0.1460 0.7801 0.5208 0.069 Uiso 1 1 calc R . . . .
C407 C 0.08718(12) 0.7188(2) 0.50660(7) 0.0540(8) Uani 1 1 d . U . . .
H40N H 0.0531 0.7199 0.5098 0.065 Uiso 1 1 calc R . . . .
H40O H 0.0920 0.7447 0.4908 0.065 Uiso 1 1 calc R . . . .
C408 C 0.10360(15) 0.6287(3) 0.50595(9) 0.0669(10) Uani 1 1 d . U . . .
H40P H 0.0880 0.5995 0.4926 0.100 Uiso 1 1 calc GR . . . .
H40Q H 0.0958 0.6009 0.5210 0.100 Uiso 1 1 calc GR . . . .
H40R H 0.1377 0.6272 0.5039 0.100 Uiso 1 1 calc GR . . . .
C409 C 0.14033(14) 0.8869(3) 0.56466(7) 0.0626(9) Uani 1 1 d . U . . .
H40S H 0.1639 0.8446 0.5599 0.075 Uiso 1 1 calc R . . . .
H40T H 0.1576 0.9332 0.5727 0.075 Uiso 1 1 calc R . . . .
C410 C 0.10858(17) 0.8467(3) 0.58262(8) 0.0742(12) Uani 1 1 d . U . . .
H41A H 0.0921 0.7983 0.5751 0.089 Uiso 1 1 calc R . . . .
H41B H 0.0845 0.8879 0.5875 0.089 Uiso 1 1 calc R . . . .
C411 C 0.1366(2) 0.8162(4) 0.60498(10) 0.0906(16) Uani 1 1 d . U . . .
H41C H 0.1619 0.7779 0.5998 0.109 Uiso 1 1 calc R . . . .
H41D H 0.1517 0.8653 0.6128 0.109 Uiso 1 1 calc R . . . .
C412 C 0.1067(2) 0.7705(4) 0.62329(11) 0.0967(17) Uani 1 1 d . U . . .
H41E H 0.0964 0.7163 0.6168 0.145 Uiso 1 1 calc GR . . . .
H41F H 0.0791 0.8048 0.6269 0.145 Uiso 1 1 calc GR . . . .
H41G H 0.1254 0.7613 0.6379 0.145 Uiso 1 1 calc GR . . . .
C413 C 0.15459(12) 0.9553(2) 0.52536(7) 0.0537(8) Uani 1 1 d . U . . .
H41H H 0.1775 0.9097 0.5225 0.064 Uiso 1 1 calc R . . . .
H41I H 0.1391 0.9687 0.5098 0.064 Uiso 1 1 calc R . . . .
C414 C 0.18158(13) 1.0325(3) 0.53379(7) 0.0584(8) Uani 1 1 d . U . . .
H41J H 0.1970 1.0207 0.5494 0.070 Uiso 1 1 calc R . . . .
H41K H 0.1595 1.0798 0.5359 0.070 Uiso 1 1 calc R . . . .
C415 C 0.21871(14) 1.0569(3) 0.51582(8) 0.0623(9) Uani 1 1 d . U . . .
H41L H 0.2406 1.0092 0.5138 0.075 Uiso 1 1 calc R . . . .
H41M H 0.2031 1.0680 0.5002 0.075 Uiso 1 1 calc R . . . .
C416 C 0.24661(17) 1.1339(3) 0.52339(9) 0.0735(11) Uani 1 1 d . U . . .
H41N H 0.2695 1.1476 0.5111 0.110 Uiso 1 1 calc GR . . . .
H41O H 0.2632 1.1226 0.5385 0.110 Uiso 1 1 calc GR . . . .
H41P H 0.2252 1.1815 0.5254 0.110 Uiso 1 1 calc GR . . . .
N501 N 0.55777(12) -0.1511(2) 0.60248(6) 0.0655(9) Uani 1 1 d . U . . .
C501 C 0.56638(14) -0.2445(3) 0.60467(7) 0.0607(9) Uani 1 1 d . U . . .
H50A H 0.5866 -0.2540 0.6190 0.073 Uiso 1 1 calc R . . . .
H50B H 0.5845 -0.2625 0.5907 0.073 Uiso 1 1 calc R . . . .
C502 C 0.52311(13) -0.3027(3) 0.60648(7) 0.0616(9) Uani 1 1 d . U . . .
H50C H 0.5020 -0.2817 0.6190 0.074 Uiso 1 1 calc R . . . .
H50D H 0.5054 -0.3032 0.5911 0.074 Uiso 1 1 calc R . . . .
C503 C 0.53968(14) -0.3915(3) 0.61270(7) 0.0650(10) Uani 1 1 d . U . . .
H50E H 0.5660 -0.4066 0.6022 0.078 Uiso 1 1 calc R . . . .
H50F H 0.5518 -0.3920 0.6294 0.078 Uiso 1 1 calc R . . . .
C504 C 0.50153(15) -0.4572(3) 0.61005(7) 0.0696(10) Uani 1 1 d . U . . .
H50G H 0.4936 -0.4650 0.5931 0.104 Uiso 1 1 calc GR . . . .
H50H H 0.4735 -0.4386 0.6185 0.104 Uiso 1 1 calc GR . . . .
H50I H 0.5127 -0.5105 0.6169 0.104 Uiso 1 1 calc GR . . . .
C505 C 0.52615(14) -0.1304(3) 0.58121(7) 0.0631(10) Uani 1 1 d . U . . .
H50J H 0.4955 -0.1583 0.5835 0.076 Uiso 1 1 calc R . . . .
H50K H 0.5204 -0.0690 0.5812 0.076 Uiso 1 1 calc R . . . .
C506 C 0.54391(15) -0.1549(3) 0.55713(8) 0.0677(10) Uani 1 1 d . U . . .
H50L H 0.5477 -0.2167 0.5563 0.081 Uiso 1 1 calc R . . . .
H50M H 0.5750 -0.1287 0.5545 0.081 Uiso 1 1 calc R . . . .
C507 C 0.50918(14) -0.1260(3) 0.53810(8) 0.0626(9) Uani 1 1 d . U . . .
H50N H 0.5167 -0.1543 0.5229 0.075 Uiso 1 1 calc R . . . .
H50O H 0.4773 -0.1442 0.5426 0.075 Uiso 1 1 calc R . . . .
C508 C 0.50840(15) -0.0327(3) 0.53393(9) 0.0696(10) Uani 1 1 d . U . . .
H50P H 0.4861 -0.0197 0.5209 0.104 Uiso 1 1 calc GR . . . .
H50Q H 0.5399 -0.0136 0.5297 0.104 Uiso 1 1 calc GR . . . .
H50R H 0.4987 -0.0041 0.5485 0.104 Uiso 1 1 calc GR . . . .
C509 C 0.60702(15) -0.1115(3) 0.59947(8) 0.0687(10) Uani 1 1 d . U . . .
H50S H 0.6260 -0.1240 0.6140 0.082 Uiso 1 1 calc R . . . .
H50T H 0.6223 -0.1402 0.5860 0.082 Uiso 1 1 calc R . . . .
C510 C 0.6093(2) -0.0175(3) 0.59505(12) 0.0897(15) Uani 1 1 d . U . . .
H51A H 0.5918 -0.0036 0.5801 0.108 Uiso 1 1 calc R . . . .
H51B H 0.5944 0.0128 0.6083 0.108 Uiso 1 1 calc R . . . .
C511 C 0.65902(18) 0.0100(3) 0.59311(9) 0.0786(12) Uani 1 1 d . U . . .
H51C H 0.6736 -0.0208 0.5798 0.094 Uiso 1 1 calc R . . . .
H51D H 0.6763 -0.0053 0.6080 0.094 Uiso 1 1 calc R . . . .
C512 C 0.6644(3) 0.1053(4) 0.58880(15) 0.107(2) Uani 1 1 d . U . . .
H51E H 0.6487 0.1206 0.5737 0.161 Uiso 1 1 calc GR . . . .
H51F H 0.6979 0.1195 0.5880 0.161 Uiso 1 1 calc GR . . . .
H51G H 0.6502 0.1364 0.6019 0.161 Uiso 1 1 calc GR . . . .
C513 C 0.53413(19) -0.1150(3) 0.62425(8) 0.0788(13) Uani 1 1 d . U . . .
H51H H 0.5323 -0.0532 0.6222 0.095 Uiso 1 1 calc R . . . .
H51I H 0.5015 -0.1364 0.6244 0.095 Uiso 1 1 calc R . . . .
C514 C 0.5562(2) -0.1323(4) 0.64812(10) 0.0978(18) Uani 1 1 d . U . . .
H51J H 0.5899 -0.1167 0.6481 0.117 Uiso 1 1 calc R . . . .
H51K H 0.5538 -0.1929 0.6519 0.117 Uiso 1 1 calc R . . . .
C515 C 0.5306(3) -0.0805(4) 0.66684(11) 0.112(2) Uani 1 1 d . U . . .
H51L H 0.4965 -0.0926 0.6653 0.135 Uiso 1 1 calc R . . . .
H51M H 0.5411 -0.0999 0.6828 0.135 Uiso 1 1 calc R . . . .
C516 C 0.5372(4) 0.0135(5) 0.66567(14) 0.140(3) Uani 1 1 d . U . . .
H51N H 0.5238 0.0348 0.6506 0.210 Uiso 1 1 calc GR . . . .
H51O H 0.5709 0.0267 0.6665 0.210 Uiso 1 1 calc GR . . . .
H51P H 0.5214 0.0400 0.6791 0.210 Uiso 1 1 calc GR . . . .
N601 N 0.34019(13) 0.2775(2) 0.78305(5) 0.0687(9) Uani 1 1 d D U . . .
C601 C 0.35784(18) 0.3091(3) 0.80717(8) 0.0752(12) Uani 1 1 d . U . . .
H60A H 0.3916 0.2947 0.8092 0.090 Uiso 1 1 calc R . . . .
H60B H 0.3405 0.2801 0.8199 0.090 Uiso 1 1 calc R . . . .
C602 C 0.35189(18) 0.4035(3) 0.81004(10) 0.0833(14) Uani 1 1 d . U . . .
H60C H 0.3733 0.4329 0.7991 0.100 Uiso 1 1 calc R . . . .
H60D H 0.3192 0.4193 0.8055 0.100 Uiso 1 1 calc R . . . .
C603 C 0.3623(2) 0.4316(4) 0.83517(10) 0.0920(16) Uani 1 1 d . U . . .
H60E H 0.3391 0.4051 0.8458 0.110 Uiso 1 1 calc R . . . .
H60F H 0.3938 0.4104 0.8400 0.110 Uiso 1 1 calc R . . . .
C604 C 0.3612(3) 0.5240(5) 0.83911(13) 0.110(2) Uani 1 1 d . U . . .
H60G H 0.3830 0.5515 0.8283 0.165 Uiso 1 1 calc GR . . . .
H60H H 0.3706 0.5364 0.8556 0.165 Uiso 1 1 calc GR . . . .
H60I H 0.3293 0.5451 0.8360 0.165 Uiso 1 1 calc GR . . . .
C605 C 0.28899(18) 0.3057(4) 0.77838(7) 0.0842(14) Uani 1 1 d . U . . .
H60J H 0.2882 0.3679 0.7779 0.101 Uiso 1 1 calc R . . . .
H60K H 0.2788 0.2849 0.7625 0.101 Uiso 1 1 calc R . . . .
C606 C 0.25445(18) 0.2767(4) 0.79621(9) 0.0951(18) Uani 1 1 d . U . . .
H60L H 0.2554 0.2145 0.7968 0.114 Uiso 1 1 calc R . . . .
H60M H 0.2646 0.2977 0.8121 0.114 Uiso 1 1 calc R . . . .
C607 C 0.2062(2) 0.3027(7) 0.79173(13) 0.141(3) Uani 1 1 d . U . . .
H60N H 0.2060 0.3647 0.7904 0.169 Uiso 1 1 calc R . . . .
H60O H 0.1964 0.2803 0.7759 0.169 Uiso 1 1 calc R . . . .
C608 C 0.1702(3) 0.2795(8) 0.8085(2) 0.183(5) Uani 1 1 d . U . . .
H60P H 0.1394 0.2975 0.8023 0.274 Uiso 1 1 calc GR . . . .
H60Q H 0.1767 0.3070 0.8238 0.274 Uiso 1 1 calc GR . . . .
H60R H 0.1703 0.2184 0.8106 0.274 Uiso 1 1 calc GR . . . .
C609 C 0.3652(2) 0.3188(4) 0.76247(10) 0.0964(16) Uani 1 1 d . U . . .
H60S H 0.3477 0.3028 0.7477 0.116 Uiso 1 1 calc R . . . .
H60T H 0.3612 0.3802 0.7644 0.116 Uiso 1 1 calc R . . . .
C610 C 0.4131(3) 0.3049(5) 0.75820(10) 0.1029(17) Uani 1 1 d . U . . .
H61A H 0.4185 0.2437 0.7566 0.123 Uiso 1 1 calc R . . . .
H61B H 0.4318 0.3247 0.7722 0.123 Uiso 1 1 calc R . . . .
C611 C 0.4317(4) 0.3508(6) 0.73481(13) 0.147(3) Uani 1 1 d D U . . .
H61C H 0.4635 0.3294 0.7313 0.176 Uiso 1 1 calc R . . . .
H61D H 0.4107 0.3365 0.7211 0.176 Uiso 1 1 calc R . . . .
C612 C 0.4339(4) 0.4411(6) 0.73717(16) 0.141(3) Uani 1 1 d D U . . .
H61E H 0.4564 0.4637 0.7258 0.212 Uiso 1 1 calc GR . . . .
H61F H 0.4440 0.4557 0.7534 0.212 Uiso 1 1 calc GR . . . .
H61G H 0.4027 0.4650 0.7338 0.212 Uiso 1 1 calc GR . . . .
C63A C 0.3580(7) 0.1868(8) 0.7851(3) 0.085(3) Uani 0.398(10) 1 d D U P A 1
H63A H 0.3456 0.1649 0.8002 0.102 Uiso 0.398(10) 1 calc R . P A 1
H63B H 0.3925 0.1910 0.7874 0.102 Uiso 0.398(10) 1 calc R . P A 1
C64A C 0.3500(10) 0.1166(11) 0.7667(3) 0.105(3) Uani 0.398(10) 1 d D U P A 1
H64A H 0.3167 0.0988 0.7669 0.126 Uiso 0.398(10) 1 calc R . P A 1
H64B H 0.3564 0.1386 0.7506 0.126 Uiso 0.398(10) 1 calc R . P A 1
C65A C 0.3815(9) 0.0402(10) 0.7716(3) 0.123(4) Uani 0.398(10) 1 d D U P A 1
H65A H 0.3799 0.0260 0.7887 0.148 Uiso 0.398(10) 1 calc R . P A 1
H65B H 0.4144 0.0560 0.7683 0.148 Uiso 0.398(10) 1 calc R . P A 1
C66A C 0.3689(14) -0.0386(15) 0.7569(6) 0.183(7) Uani 0.398(10) 1 d D U P A 1
H66A H 0.3907 -0.0841 0.7612 0.275 Uiso 0.398(10) 1 calc R . P A 1
H66B H 0.3367 -0.0559 0.7604 0.275 Uiso 0.398(10) 1 calc R . P A 1
H66C H 0.3713 -0.0259 0.7399 0.275 Uiso 0.398(10) 1 calc R . P A 1
P1 P 0.33881(3) 0.33665(5) 0.62272(2) 0.0400(2) Uani 1 1 d . U . . .
O1 O 0.33215(8) 0.29696(16) 0.64754(4) 0.0537(6) Uani 1 1 d . U . . .
O2 O 0.34171(9) 0.26321(17) 0.60501(5) 0.0606(7) Uani 1 1 d . U . . .
O3 O 0.38431(7) 0.38879(14) 0.62307(4) 0.0438(5) Uani 1 1 d . U . . .
O4 O 0.29750(8) 0.39233(16) 0.61519(4) 0.0503(6) Uani 1 1 d . U . . .
S701 S 0.28041(3) 0.82282(6) 0.52398(2) 0.0597(3) Uani 1 1 d . U . . .
O701 O 0.22928(10) 0.8048(2) 0.52515(7) 0.0838(10) Uani 1 1 d . U . . .
C701 C 0.30907(16) 0.7299(3) 0.53345(9) 0.0704(11) Uani 1 1 d . U . . .
H70A H 0.2969 0.7125 0.5489 0.106 Uiso 1 1 calc GR . . . .
H70B H 0.3430 0.7402 0.5350 0.106 Uiso 1 1 calc GR . . . .
H70C H 0.3033 0.6853 0.5217 0.106 Uiso 1 1 calc GR . . . .
C702 C 0.29460(19) 0.8864(3) 0.54914(9) 0.0757(12) Uani 1 1 d . U . . .
H70D H 0.2806 0.9423 0.5470 0.114 Uiso 1 1 calc GR . . . .
H70E H 0.3288 0.8917 0.5508 0.114 Uiso 1 1 calc GR . . . .
H70F H 0.2821 0.8604 0.5635 0.114 Uiso 1 1 calc GR . . . .
C63B C 0.3429(4) 0.1857(6) 0.78055(19) 0.085(3) Uani 0.602(10) 1 d D U P A 2
H63C H 0.3745 0.1704 0.7869 0.102 Uiso 0.602(10) 1 calc R . P A 2
H63D H 0.3202 0.1632 0.7921 0.102 Uiso 0.602(10) 1 calc R . P A 2
C64B C 0.3364(7) 0.1348(7) 0.7594(2) 0.105(3) Uani 0.602(10) 1 d D U P A 2
H64C H 0.3589 0.1527 0.7471 0.126 Uiso 0.602(10) 1 calc R . P A 2
H64D H 0.3042 0.1432 0.7528 0.126 Uiso 0.602(10) 1 calc R . P A 2
C65B C 0.3438(7) 0.0431(7) 0.7650(2) 0.123(4) Uani 0.602(10) 1 d D U P A 2
H65C H 0.3201 0.0252 0.7767 0.148 Uiso 0.602(10) 1 calc R . P A 2
H65D H 0.3753 0.0359 0.7726 0.148 Uiso 0.602(10) 1 calc R . P A 2
C66B C 0.3401(6) -0.0149(12) 0.7428(3) 0.183(7) Uani 0.602(10) 1 d D U P A 2
H66D H 0.3452 -0.0734 0.7476 0.275 Uiso 0.602(10) 1 calc R . P A 2
H66E H 0.3087 -0.0093 0.7354 0.275 Uiso 0.602(10) 1 calc R . P A 2
H66F H 0.3639 0.0015 0.7313 0.275 Uiso 0.602(10) 1 calc R . P A 2

loop_
_atom_site_aniso_label
_atom_site_aniso_U_11
_atom_site_aniso_U_22
_atom_site_aniso_U_33
_atom_site_aniso_U_23
_atom_site_aniso_U_13
_atom_site_aniso_U_12
O101 0.164(4) 0.111(3) 0.0310(13) -0.0156(14) 0.0148(16) -0.032(3)
O102 0.157(4) 0.081(2) 0.0469(14) 0.0071(14) 0.0086(17) -0.043(2)
O103 0.0500(13) 0.0584(14) 0.0508(12) 0.0112(10) -0.0083(10) -0.0049(10)
O104 0.0470(12) 0.0572(14) 0.0493(12) 0.0070(10) -0.0141(9) 0.0039(10)
N101 0.0568(16) 0.0458(14) 0.0448(13) -0.0023(10) -0.0063(11) 0.0073(12)
N102 0.0451(13) 0.0423(13) 0.0382(12) 0.0043(9) -0.0036(10) 0.0082(10)
N103 0.0460(13) 0.0416(13) 0.0360(12) 0.0009(9) -0.0069(10) 0.0018(10)
N104 0.0573(16) 0.0530(15) 0.0526(15) 0.0161(12) -0.0263(12) -0.0131(13)
C101 0.123(4) 0.051(2) 0.090(3) -0.019(2) -0.011(3) -0.002(2)
C102 0.216(8) 0.054(3) 0.106(4) -0.030(3) -0.027(4) 0.004(3)
C103 0.240(8) 0.060(3) 0.086(3) -0.018(2) -0.037(4) 0.037(4)
C104 0.209(7) 0.083(3) 0.057(2) -0.019(2) -0.018(3) 0.056(4)
C105 0.140(4) 0.072(3) 0.055(2) -0.0074(19) -0.002(2) 0.034(3)
C106 0.094(3) 0.0536(19) 0.0485(18) -0.0105(14) -0.0209(17) 0.0200(18)
C107 0.0530(17) 0.0574(18) 0.0322(13) 0.0005(12) -0.0136(12) 0.0063(13)
C108 0.095(3) 0.081(3) 0.0298(15) 0.0008(15) -0.0047(15) -0.017(2)
C109 0.088(3) 0.071(2) 0.0297(14) 0.0043(14) -0.0042(15) -0.0186(19)
C110 0.0522(17) 0.0485(16) 0.0320(13) 0.0038(11) -0.0080(11) 0.0039(13)
C111 0.0412(15) 0.0440(16) 0.0433(14) 0.0022(11) -0.0039(11) 0.0130(12)
C112 0.065(2) 0.0439(17) 0.0528(17) 0.0080(13) -0.0049(15) 0.0123(14)
C113 0.068(2) 0.0401(17) 0.076(2) 0.0058(15) -0.0061(18) 0.0116(15)
C114 0.0567(19) 0.0416(17) 0.073(2) -0.0094(14) -0.0104(16) 0.0086(14)
C115 0.0483(17) 0.0469(17) 0.0532(17) -0.0065(13) -0.0081(13) 0.0084(13)
C116 0.0405(15) 0.0426(15) 0.0429(14) 0.0001(11) -0.0071(11) 0.0093(12)
C117 0.0412(14) 0.0429(15) 0.0358(13) -0.0016(11) -0.0068(11) 0.0042(11)
C118 0.0412(15) 0.0486(16) 0.0411(14) 0.0036(12) -0.0063(11) -0.0007(12)
C119 0.0478(16) 0.0444(16) 0.0431(15) 0.0002(12) -0.0061(12) 0.0034(12)
C120 0.0499(16) 0.0454(16) 0.0409(14) 0.0033(12) -0.0129(12) 0.0016(12)
C121 0.063(2) 0.0484(18) 0.0476(16) 0.0108(13) -0.0171(14) -0.0027(14)
C122 0.059(2) 0.056(2) 0.0568(19) 0.0064(15) -0.0176(15) -0.0051(15)
C123 0.064(2) 0.066(2) 0.0564(19) 0.0160(16) -0.0154(16) 0.0031(17)
C124 0.072(2) 0.055(2) 0.062(2) 0.0147(16) -0.0115(17) 0.0033(17)
C125 0.080(2) 0.0495(19) 0.059(2) 0.0093(15) -0.0149(17) -0.0121(17)
C126 0.068(2) 0.0515(19) 0.0584(19) 0.0116(15) -0.0197(16) -0.0112(16)
O201 0.0627(17) 0.087(2) 0.099(2) -0.0052(17) -0.0232(16) 0.0025(15)
O202 0.0687(19) 0.080(2) 0.116(3) 0.0000(18) -0.0250(18) 0.0093(16)
O203 0.087(2) 0.0539(16) 0.103(2) 0.0055(15) -0.0106(17) 0.0158(15)
O204 0.0713(17) 0.0496(14) 0.0840(18) -0.0119(13) 0.0117(14) 0.0043(12)
N201 0.0612(18) 0.078(2) 0.0504(15) 0.0024(14) -0.0090(13) 0.0103(15)
N202 0.0601(17) 0.0706(19) 0.0505(15) 0.0051(13) 0.0000(13) 0.0105(14)
N203 0.0519(15) 0.0469(15) 0.0612(16) 0.0049(12) 0.0018(12) 0.0061(12)
N204 0.0474(15) 0.0486(15) 0.0632(16) -0.0130(12) 0.0056(12) 0.0054(12)
C201 0.077(3) 0.080(3) 0.059(2) -0.0109(18) -0.0120(19) 0.008(2)
C202 0.090(3) 0.074(3) 0.071(3) -0.013(2) -0.024(2) 0.004(2)
C203 0.093(3) 0.077(3) 0.077(3) -0.010(2) -0.019(2) 0.002(2)
C204 0.092(3) 0.088(3) 0.068(3) -0.014(2) -0.016(2) 0.000(2)
C205 0.081(3) 0.087(3) 0.057(2) -0.0035(19) -0.0172(19) 0.007(2)
C206 0.071(2) 0.074(2) 0.0425(16) -0.0071(15) -0.0068(15) 0.0054(18)
C207 0.060(2) 0.070(2) 0.0512(18) -0.0003(15) 0.0014(15) 0.0060(16)
C208 0.059(2) 0.083(3) 0.065(2) -0.0048(18) -0.0090(17) 0.0072(18)
C209 0.0478(19) 0.079(2) 0.073(2) -0.0026(18) -0.0133(17) 0.0078(17)
C210 0.0526(18) 0.073(2) 0.0449(16) -0.0028(15) -0.0023(13) 0.0099(15)
C211 0.0513(19) 0.076(2) 0.0575(19) 0.0057(16) 0.0010(15) 0.0077(16)
C212 0.082(3) 0.097(3) 0.065(2) 0.021(2) -0.006(2) 0.006(2)
C213 0.110(4) 0.104(4) 0.068(3) 0.026(2) -0.005(3) -0.007(3)
C214 0.098(4) 0.094(3) 0.080(3) 0.033(2) 0.009(2) -0.002(3)
C215 0.071(3) 0.076(3) 0.073(2) 0.022(2) 0.0111(19) 0.002(2)
C216 0.0443(16) 0.0576(19) 0.0624(19) 0.0142(14) 0.0050(14) 0.0074(14)
C217 0.0376(15) 0.0496(18) 0.0710(19) 0.0042(14) 0.0013(13) -0.0042(13)
C218 0.0516(18) 0.0447(18) 0.083(2) -0.0021(15) -0.0018(16) 0.0044(14)
C219 0.0444(16) 0.0372(16) 0.081(2) -0.0095(14) 0.0105(15) 0.0023(13)
C220 0.0346(14) 0.0395(16) 0.075(2) -0.0156(13) 0.0062(13) 0.0036(12)
C221 0.0469(17) 0.0552(19) 0.0625(19) -0.0097(14) -0.0006(14) -0.0017(14)
C222 0.064(2) 0.064(2) 0.059(2) -0.0145(16) 0.0007(16) 0.0010(17)
C223 0.073(3) 0.085(3) 0.060(2) -0.0164(19) 0.0041(18) -0.003(2)
C224 0.072(2) 0.089(3) 0.0491(19) -0.0082(17) -0.0101(16) -0.015(2)
C225 0.062(2) 0.074(3) 0.070(2) 0.0001(18) -0.0113(17) -0.0089(19)
C226 0.0482(18) 0.064(2) 0.0577(18) -0.0078(15) -0.0060(14) 0.0006(15)
O301 0.0784(19) 0.087(2) 0.081(2) -0.0101(16) 0.0277(16) 0.0194(16)
O302 0.084(2) 0.0618(17) 0.097(2) -0.0293(15) 0.0143(17) 0.0158(15)
O303 0.0551(13) 0.0595(15) 0.0560(13) 0.0142(11) -0.0064(10) 0.0074(11)
O304 0.0673(15) 0.0512(14) 0.0570(13) 0.0037(10) 0.0140(11) 0.0001(11)
N301 0.0475(14) 0.0624(17) 0.0442(13) -0.0032(11) 0.0006(11) 0.0141(12)
N302 0.0449(14) 0.0449(14) 0.0548(15) -0.0120(11) -0.0043(11) 0.0105(11)
N303 0.0432(13) 0.0367(13) 0.0506(13) -0.0015(10) -0.0028(10) 0.0074(10)
N304 0.0439(13) 0.0384(12) 0.0415(12) -0.0008(9) -0.0004(10) 0.0070(10)
C301 0.0496(17) 0.0620(19) 0.0514(17) 0.0070(14) -0.0040(13) 0.0180(15)
C302 0.059(2) 0.068(2) 0.063(2) 0.0109(17) -0.0070(16) 0.0166(17)
C303 0.066(2) 0.079(3) 0.083(3) 0.030(2) 0.008(2) 0.018(2)
C304 0.072(3) 0.091(3) 0.066(2) 0.015(2) 0.0078(19) 0.025(2)
C305 0.060(2) 0.081(3) 0.0539(19) 0.0059(17) 0.0064(15) 0.0149(18)
C306 0.0478(17) 0.067(2) 0.0494(17) 0.0025(14) -0.0086(13) 0.0216(15)
C307 0.0552(18) 0.0606(19) 0.0411(15) -0.0120(13) -0.0067(13) 0.0186(14)
C308 0.068(2) 0.074(2) 0.0502(18) -0.0191(16) 0.0004(15) 0.0260(18)
C309 0.062(2) 0.069(2) 0.058(2) -0.0232(16) -0.0006(16) 0.0130(17)
C310 0.0472(16) 0.0560(18) 0.0446(15) -0.0125(13) -0.0074(12) 0.0079(13)
C311 0.0413(15) 0.0441(16) 0.0556(17) -0.0046(13) -0.0036(12) 0.0077(12)
C312 0.0534(18) 0.0493(18) 0.066(2) -0.0021(14) -0.0026(15) 0.0108(14)
C313 0.0569(19) 0.0427(18) 0.080(2) -0.0022(16) -0.0073(17) 0.0062(15)
C314 0.0524(18) 0.0414(17) 0.074(2) 0.0027(15) -0.0033(15) 0.0052(14)
C315 0.0474(17) 0.0461(17) 0.0627(19) 0.0040(14) -0.0063(14) 0.0081(13)
C316 0.0433(15) 0.0416(15) 0.0534(16) -0.0018(12) -0.0075(12) 0.0104(12)
C317 0.0394(14) 0.0421(15) 0.0453(15) -0.0004(11) -0.0088(11) 0.0024(11)
C318 0.0441(15) 0.0466(16) 0.0471(15) 0.0021(12) -0.0050(12) -0.0038(13)
C319 0.0450(15) 0.0446(16) 0.0476(15) 0.0007(12) -0.0015(12) -0.0037(12)
C320 0.0354(13) 0.0377(14) 0.0443(14) 0.0008(11) -0.0047(11) -0.0007(11)
C321 0.0372(14) 0.0385(15) 0.0576(17) 0.0005(12) 0.0018(12) 0.0067(12)
C322 0.0383(15) 0.0467(17) 0.0579(17) -0.0026(13) 0.0050(12) 0.0053(12)
C323 0.0548(19) 0.0471(18) 0.080(2) -0.0091(16) 0.0085(17) 0.0092(15)
C324 0.062(2) 0.052(2) 0.096(3) 0.0053(19) 0.0057(19) 0.0202(18)
C325 0.060(2) 0.056(2) 0.090(3) 0.0140(18) -0.0059(19) 0.0207(17)
C326 0.0525(18) 0.0519(19) 0.0619(19) 0.0067(15) -0.0038(15) 0.0116(15)
N401 0.0378(13) 0.0545(16) 0.0598(15) -0.0099(12) -0.0065(11) -0.0067(11)
C401 0.0441(16) 0.060(2) 0.0612(19) -0.0119(15) -0.0060(14) -0.0030(14)
C402 0.0519(18) 0.0546(19) 0.062(2) -0.0042(15) -0.0045(15) -0.0058(15)
C403 0.061(2) 0.061(2) 0.0526(18) -0.0026(15) -0.0062(15) -0.0026(16)
C404 0.059(2) 0.067(2) 0.068(2) -0.0056(18) -0.0088(17) 0.0042(18)
C405 0.0397(15) 0.0572(19) 0.063(2) -0.0116(15) -0.0068(14) -0.0093(14)
C406 0.0436(17) 0.0547(19) 0.075(2) -0.0053(16) -0.0082(15) -0.0073(14)
C407 0.0433(16) 0.0521(19) 0.066(2) -0.0057(15) -0.0042(14) -0.0100(14)
C408 0.059(2) 0.054(2) 0.088(3) -0.0049(18) -0.0055(19) -0.0103(17)
C409 0.057(2) 0.065(2) 0.065(2) 0.0014(17) -0.0214(16) -0.0118(17)
C410 0.074(3) 0.082(3) 0.065(2) 0.010(2) -0.0236(19) -0.023(2)
C411 0.095(3) 0.092(3) 0.083(3) 0.019(2) -0.032(3) -0.026(3)
C412 0.099(4) 0.108(4) 0.083(3) 0.009(3) -0.019(3) -0.031(3)
C413 0.0442(16) 0.0546(19) 0.0623(19) -0.0098(15) 0.0015(14) -0.0065(14)
C414 0.0502(18) 0.057(2) 0.068(2) -0.0071(16) -0.0025(15) -0.0086(15)
C415 0.0508(19) 0.060(2) 0.076(2) 0.0024(17) 0.0015(17) -0.0068(16)
C416 0.068(2) 0.066(2) 0.087(3) 0.000(2) 0.008(2) -0.016(2)
N501 0.0637(18) 0.0667(19) 0.0651(18) -0.0205(14) -0.0231(14) 0.0189(15)
C501 0.0564(19) 0.064(2) 0.061(2) -0.0153(16) -0.0182(16) 0.0149(16)
C502 0.0513(18) 0.077(2) 0.0556(19) -0.0121(17) -0.0115(15) 0.0128(17)
C503 0.057(2) 0.080(3) 0.058(2) -0.0058(17) -0.0127(16) 0.0055(18)
C504 0.062(2) 0.093(3) 0.054(2) 0.0052(19) -0.0032(16) -0.005(2)
C505 0.057(2) 0.061(2) 0.070(2) -0.0206(17) -0.0221(16) 0.0232(17)
C506 0.058(2) 0.068(2) 0.076(2) -0.0176(18) -0.0191(18) 0.0121(18)
C507 0.057(2) 0.063(2) 0.068(2) -0.0069(17) -0.0125(17) -0.0023(17)
C508 0.057(2) 0.066(2) 0.086(3) -0.001(2) -0.0035(19) -0.0022(18)
C509 0.065(2) 0.071(2) 0.069(2) -0.0164(18) -0.0256(18) 0.0120(18)
C510 0.085(3) 0.066(3) 0.118(4) -0.018(2) -0.020(3) 0.013(2)
C511 0.082(3) 0.069(3) 0.083(3) -0.013(2) -0.030(2) 0.002(2)
C512 0.109(4) 0.077(3) 0.136(5) -0.004(3) -0.025(4) -0.002(3)
C513 0.082(3) 0.086(3) 0.068(2) -0.026(2) -0.009(2) 0.016(2)
C514 0.111(4) 0.109(4) 0.073(3) -0.025(3) -0.020(3) 0.035(3)
C515 0.157(6) 0.108(4) 0.072(3) -0.023(3) -0.008(3) 0.039(4)
C516 0.213(10) 0.112(5) 0.095(4) -0.017(4) -0.009(5) 0.027(5)
N601 0.073(2) 0.092(2) 0.0410(14) -0.0077(14) -0.0024(13) -0.0253(17)
C601 0.074(3) 0.097(3) 0.054(2) -0.016(2) -0.0175(18) 0.000(2)
C602 0.061(2) 0.087(3) 0.100(3) -0.025(2) -0.022(2) -0.005(2)
C603 0.081(3) 0.109(4) 0.085(3) -0.033(3) -0.016(2) -0.006(3)
C604 0.099(4) 0.110(4) 0.120(5) -0.040(4) -0.028(4) -0.008(3)
C605 0.079(3) 0.133(4) 0.0396(18) -0.012(2) -0.0006(17) -0.006(3)
C606 0.081(3) 0.140(5) 0.065(2) -0.048(3) 0.011(2) -0.049(3)
C607 0.075(3) 0.233(8) 0.114(4) -0.098(5) 0.005(3) -0.039(4)
C608 0.123(5) 0.214(9) 0.215(9) -0.149(8) 0.079(6) -0.080(6)
C609 0.118(4) 0.106(4) 0.066(3) 0.019(3) 0.027(3) 0.013(3)
C610 0.117(4) 0.130(5) 0.062(3) 0.009(3) 0.005(3) -0.004(4)
C611 0.222(9) 0.143(6) 0.078(4) 0.016(4) 0.062(5) -0.004(6)
C612 0.151(7) 0.159(6) 0.114(5) 0.033(5) 0.038(5) -0.006(5)
C63A 0.106(7) 0.094(3) 0.054(4) -0.004(2) 0.012(4) -0.022(3)
C64A 0.140(9) 0.111(5) 0.064(6) -0.012(4) 0.008(5) -0.025(5)
C65A 0.177(11) 0.095(4) 0.098(6) -0.015(4) 0.003(6) -0.021(6)
C66A 0.24(2) 0.146(8) 0.166(12) -0.056(9) -0.032(10) -0.002(9)
P1 0.0383(4) 0.0405(4) 0.0411(4) -0.0047(3) -0.0017(3) 0.0084(3)
O1 0.0491(12) 0.0606(14) 0.0514(13) 0.0094(10) 0.0013(9) 0.0064(10)
O2 0.0528(13) 0.0566(15) 0.0729(16) -0.0267(12) 0.0110(11) 0.0004(11)
O3 0.0428(11) 0.0485(12) 0.0397(10) 0.0009(8) -0.0046(8) 0.0040(9)
O4 0.0405(11) 0.0594(14) 0.0510(12) 0.0033(10) 0.0000(9) 0.0191(10)
S701 0.0563(5) 0.0543(5) 0.0680(6) 0.0102(4) -0.0125(4) -0.0005(4)
O701 0.0493(15) 0.082(2) 0.119(3) -0.0119(19) -0.0139(15) 0.0078(14)
C701 0.066(2) 0.064(2) 0.082(3) 0.015(2) 0.005(2) 0.0126(19)
C702 0.083(3) 0.060(2) 0.083(3) -0.001(2) -0.022(2) 0.007(2)
C63B 0.106(7) 0.094(3) 0.054(4) -0.004(2) 0.012(4) -0.022(3)
C64B 0.140(9) 0.111(5) 0.064(6) -0.012(4) 0.008(5) -0.025(5)
C65B 0.177(11) 0.095(4) 0.098(6) -0.015(4) 0.003(6) -0.021(6)
C66B 0.24(2) 0.146(8) 0.166(12) -0.056(9) -0.032(10) -0.002(9)

loop_
_atom_type_symbol
_atom_type_description
_atom_type_scat_dispersion_real
_atom_type_scat_dispersion_imag
_atom_type_scat_source
C C 0.0181 0.0091 'International Tables Vol C Tables 4.2.6.8 and 6.1.1.4'
H H 0.0000 0.0000 'International Tables Vol C Tables 4.2.6.8 and 6.1.1.4'
N N 0.0311 0.0180 'International Tables Vol C Tables 4.2.6.8 and 6.1.1.4'
O O 0.0492 0.0322 'International Tables Vol C Tables 4.2.6.8 and 6.1.1.4'
P P 0.2955 0.4335 'International Tables Vol C Tables 4.2.6.8 and 6.1.1.4'
S S 0.3331 0.5567 'International Tables Vol C Tables 4.2.6.8 and 6.1.1.4'

loop_
_geom_angle_atom_site_label_1
_geom_angle_atom_site_label_2
_geom_angle_atom_site_label_3
_geom_angle
C106 N101 H101 115.4
C107 N101 H101 115.4
C107 N101 C106 129.2(3)
C110 N102 H102 117.3
C110 N102 C111 125.5(3)
C111 N102 H102 117.3
C116 N103 H103 119.8
C117 N103 H103 119.8
C117 N103 C116 120.4(3)
C120 N104 H104 115.5
C120 N104 C121 129.1(3)
C121 N104 H104 115.5
C102 C101 H10A 121.1
C102 C101 C106 117.9(6)
C106 C101 H10A 121.1
C101 C102 H10B 119.1
C103 C102 C101 121.9(8)
C103 C102 H10B 119.1
C102 C103 H10C 120.9
C104 C103 C102 118.2(6)
C104 C103 H10C 120.9
C103 C104 H10D 118.4
C103 C104 C105 123.2(6)
C105 C104 H10D 118.4
C104 C105 H105 121.0
C106 C105 C104 118.0(6)
C106 C105 H105 121.0
N101 C106 C101 115.0(4)
C105 C106 N101 124.4(5)
C105 C106 C101 120.6(4)
N101 C107 C108 140.2(3)
N101 C107 C110 129.1(3)
C110 C107 C108 90.7(3)
O101 C108 C107 136.9(4)
O101 C108 C109 134.3(4)
C107 C108 C109 88.8(3)
O102 C109 C108 134.3(3)
O102 C109 C110 137.3(4)
C110 C109 C108 88.3(3)
N102 C110 C107 128.7(3)
N102 C110 C109 139.0(3)
C107 C110 C109 92.2(3)
C112 C111 N102 122.3(3)
C116 C111 N102 119.5(3)
C116 C111 C112 118.2(3)
C111 C112 H112 119.5
C113 C112 C111 120.9(3)
C113 C112 H112 119.5
C112 C113 H113 119.5
C114 C113 C112 121.0(3)
C114 C113 H113 119.5
C113 C114 H114 120.3
C113 C114 C115 119.5(3)
C115 C114 H114 120.3
C114 C115 H115 119.8
C114 C115 C116 120.5(3)
C116 C115 H115 119.8
C111 C116 N103 120.9(3)
C111 C116 C115 120.0(3)
C115 C116 N103 119.1(3)
N103 C117 C118 136.5(3)
N103 C117 C120 131.5(3)
C120 C117 C118 92.0(2)
O103 C118 C117 137.0(3)
O103 C118 C119 134.5(3)
C117 C118 C119 88.6(2)
O104 C119 C118 134.2(3)
O104 C119 C120 137.1(3)
C120 C119 C118 88.6(2)
N104 C120 C117 129.1(3)
N104 C120 C119 140.1(3)
C117 C120 C119 90.8(3)
C122 C121 N104 123.9(3)
C122 C121 C126 119.8(3)
C126 C121 N104 116.3(3)
C121 C122 H122 120.7
C123 C122 C121 118.7(4)
C123 C122 H122 120.7
C122 C123 H123 118.8
C122 C123 C124 122.4(3)
C124 C123 H123 118.8
C123 C124 H124 120.6
C123 C124 C125 118.9(3)
C125 C124 H124 120.6
C124 C125 H125 120.2
C126 C125 C124 119.7(4)
C126 C125 H125 120.2
C121 C126 H126 119.8
C125 C126 C121 120.3(3)
C125 C126 H126 119.8
C206 N201 H201 115.4
C207 N201 H201 115.4
C207 N201 C206 129.2(4)
C210 N202 H202 118.5
C210 N202 C211 123.0(3)
C211 N202 H202 118.5
C216 N203 H203 116.7
C217 N203 H203 116.7
C217 N203 C216 126.5(3)
C220 N204 H204 114.7
C220 N204 C221 130.7(3)
C221 N204 H204 114.7
C202 C201 H20A 119.9
C206 C201 H20A 119.9
C206 C201 C202 120.2(4)
C201 C202 H20B 119.8
C201 C202 C203 120.3(5)
C203 C202 H20B 119.8
C202 C203 H20C 120.6
C204 C203 C202 118.9(5)
C204 C203 H20C 120.6
C203 C204 H20D 118.9
C203 C204 C205 122.2(5)
C205 C204 H20D 118.9
C204 C205 H205 120.3
C204 C205 C206 119.5(4)
C206 C205 H205 120.3
N201 C206 C205 123.9(4)
C201 C206 N201 117.2(4)
C201 C206 C205 118.9(4)
N201 C207 C208 138.3(4)
N201 C207 C210 129.5(4)
C210 C207 C208 92.1(3)
O201 C208 C207 138.1(4)
O201 C208 C209 133.3(4)
C209 C208 C207 88.6(3)
O202 C209 C208 136.9(4)
O202 C209 C210 134.8(4)
C208 C209 C210 88.3(3)
N202 C210 C207 133.2(3)
N202 C210 C209 135.9(4)
C207 C210 C209 90.9(3)
C212 C211 N202 118.9(4)
C216 C211 N202 121.9(3)
C216 C211 C212 119.2(4)
C211 C212 H212 120.0
C213 C212 C211 120.1(5)
C213 C212 H212 120.0
C212 C213 H213 119.5
C212 C213 C214 121.0(5)
C214 C213 H213 119.5
C213 C214 H214 121.0
C215 C214 C213 118.0(5)
C215 C214 H214 121.0
C214 C215 H215 119.9
C216 C215 C214 120.2(5)
C216 C215 H215 119.9
C211 C216 N203 120.0(3)
C211 C216 C215 121.2(4)
C215 C216 N203 118.7(4)
N203 C217 C218 136.1(4)
N203 C217 C220 133.7(3)
C220 C217 C218 90.1(3)
O203 C218 C217 137.4(4)
O203 C218 C219 133.4(4)
C219 C218 C217 89.1(3)
O204 C219 C218 135.8(3)
O204 C219 C220 136.8(4)
C218 C219 C220 87.4(3)
N204 C220 C217 128.8(3)
N204 C220 C219 137.9(3)
C217 C220 C219 93.3(3)
N204 C221 C222 123.3(4)
C226 C221 N204 118.5(3)
C226 C221 C222 118.1(4)
C221 C222 H222 120.5
C223 C222 C221 119.0(4)
C223 C222 H222 120.5
C222 C223 H223 118.7
C222 C223 C224 122.5(4)
C224 C223 H223 118.7
C223 C224 H224 121.4
C225 C224 C223 117.2(4)
C225 C224 H224 121.4
C224 C225 H225 119.7
C226 C225 C224 120.6(4)
C226 C225 H225 119.7
C221 C226 H226 118.7
C225 C226 C221 122.6(4)
C225 C226 H226 118.7
C306 N301 H301 115.5
C307 N301 H301 115.5
C307 N301 C306 129.0(3)
C310 N302 H302 116.1
C310 N302 C311 127.8(3)
C311 N302 H302 116.1
C316 N303 H303 119.1
C317 N303 H303 119.1
C317 N303 C316 121.8(3)
C320 N304 H304 115.2
C320 N304 C321 129.7(3)
C321 N304 H304 115.2
C302 C301 H30A 119.0
C306 C301 H30A 119.0
C306 C301 C302 122.0(4)
C301 C302 H30B 121.0
C301 C302 C303 118.1(4)
C303 C302 H30B 121.0
C302 C303 H30C 120.8
C304 C303 C302 118.4(4)
C304 C303 H30C 120.8
C303 C304 H30D 118.5
C305 C304 C303 123.1(4)
C305 C304 H30D 118.5
C304 C305 H305 120.7
C304 C305 C306 118.5(4)
C306 C305 H305 120.7
C301 C306 N301 117.1(3)
C301 C306 C305 119.9(4)
C305 C306 N301 122.9(4)
N301 C307 C308 136.9(4)
N301 C307 C310 131.1(3)
C310 C307 C308 91.5(3)
O301 C308 C307 136.7(5)
O301 C308 C309 134.7(4)
C309 C308 C307 88.6(3)
O302 C309 C308 133.3(4)
O302 C309 C310 137.8(4)
C308 C309 C310 88.8(3)
N302 C310 C307 129.5(3)
N302 C310 C309 139.3(4)
C307 C310 C309 91.1(3)
N302 C311 C316 120.1(3)
C312 C311 N302 121.9(3)
C312 C311 C316 117.9(3)
C311 C312 H312 119.3
C311 C312 C313 121.4(3)
C313 C312 H312 119.3
C312 C313 H313 119.9
C314 C313 C312 120.2(3)
C314 C313 H313 119.9
C313 C314 H314 120.7
C313 C314 C315 118.7(4)
C315 C314 H314 120.7
C314 C315 H315 119.1
C316 C315 C314 121.8(3)
C316 C315 H315 119.1
C311 C316 N303 119.6(3)
C315 C316 N303 120.3(3)
C315 C316 C311 120.0(3)
N303 C317 C318 136.1(3)
N303 C317 C320 131.7(3)
C320 C317 C318 92.2(3)
O303 C318 C317 136.8(3)
O303 C318 C319 135.4(3)
C317 C318 C319 87.7(2)
O304 C319 C318 135.0(3)
O304 C319 C320 137.4(3)
C320 C319 C318 87.5(2)
N304 C320 C317 129.3(3)
N304 C320 C319 138.1(3)
C317 C320 C319 92.4(2)
C322 C321 N304 123.2(3)
C326 C321 N304 115.9(3)
C326 C321 C322 120.9(3)
C321 C322 H322 121.0
C321 C322 C323 117.9(3)
C323 C322 H322 121.0
C322 C323 H323 119.7
C324 C323 C322 120.6(4)
C324 C323 H323 119.7
C323 C324 H324 119.4
C325 C324 C323 121.3(4)
C325 C324 H324 119.4
C324 C325 H325 120.0
C324 C325 C326 120.0(4)
C326 C325 H325 120.0
C321 C326 C325 119.3(4)
C321 C326 H326 120.4
C325 C326 H326 120.4
C401 N401 C405 108.9(3)
C401 N401 C409 107.2(3)
C401 N401 C413 111.2(3)
C405 N401 C413 107.8(3)
C409 N401 C405 111.9(3)
C409 N401 C413 109.8(3)
N401 C401 H40A 108.2
N401 C401 H40B 108.2
N401 C401 C402 116.2(3)
H40A C401 H40B 107.4
C402 C401 H40A 108.2
C402 C401 H40B 108.2
C401 C402 H40C 110.4
C401 C402 H40D 110.4
C401 C402 C403 106.6(3)
H40C C402 H40D 108.6
C403 C402 H40C 110.4
C403 C402 H40D 110.4
C402 C403 H40E 109.3
C402 C403 H40F 109.3
H40E C403 H40F 107.9
C404 C403 C402 111.8(3)
C404 C403 H40E 109.3
C404 C403 H40F 109.3
C403 C404 H40G 109.5
C403 C404 H40H 109.5
C403 C404 H40I 109.5
H40G C404 H40H 109.5
H40G C404 H40I 109.5
H40H C404 H40I 109.5
N401 C405 H40J 108.4
N401 C405 H40K 108.4
H40J C405 H40K 107.4
C406 C405 N401 115.7(3)
C406 C405 H40J 108.4
C406 C405 H40K 108.4
C405 C406 H40L 109.7
C405 C406 H40M 109.7
C405 C406 C407 110.0(3)
H40L C406 H40M 108.2
C407 C406 H40L 109.7
C407 C406 H40M 109.7
C406 C407 H40N 109.0
C406 C407 H40O 109.0
H40N C407 H40O 107.8
C408 C407 C406 112.8(3)
C408 C407 H40N 109.0
C408 C407 H40O 109.0
C407 C408 H40P 109.5
C407 C408 H40Q 109.5
C407 C408 H40R 109.5
H40P C408 H40Q 109.5
H40P C408 H40R 109.5
H40Q C408 H40R 109.5
N401 C409 H40S 108.1
N401 C409 H40T 108.1
H40S C409 H40T 107.3
C410 C409 N401 116.9(3)
C410 C409 H40S 108.1
C410 C409 H40T 108.1
C409 C410 H41A 109.3
C409 C410 H41B 109.3
C409 C410 C411 111.6(4)
H41A C410 H41B 108.0
C411 C410 H41A 109.3
C411 C410 H41B 109.3
C410 C411 H41C 108.7
C410 C411 H41D 108.7
H41C C411 H41D 107.6
C412 C411 C410 114.1(5)
C412 C411 H41C 108.7
C412 C411 H41D 108.7
C411 C412 H41E 109.5
C411 C412 H41F 109.5
C411 C412 H41G 109.5
H41E C412 H41F 109.5
H41E C412 H41G 109.5
H41F C412 H41G 109.5
N401 C413 H41H 108.2
N401 C413 H41I 108.2
H41H C413 H41I 107.4
C414 C413 N401 116.3(3)
C414 C413 H41H 108.2
C414 C413 H41I 108.2
C413 C414 H41J 109.5
C413 C414 H41K 109.5
C413 C414 C415 110.7(3)
H41J C414 H41K 108.1
C415 C414 H41J 109.5
C415 C414 H41K 109.5
C414 C415 H41L 109.0
C414 C415 H41M 109.0
H41L C415 H41M 107.8
C416 C415 C414 112.8(4)
C416 C415 H41L 109.0
C416 C415 H41M 109.0
C415 C416 H41N 109.5
C415 C416 H41O 109.5
C415 C416 H41P 109.5
H41N C416 H41O 109.5
H41N C416 H41P 109.5
H41O C416 H41P 109.5
C501 N501 C505 111.8(3)
C501 N501 C509 105.3(3)
C501 N501 C513 112.4(4)
C505 N501 C509 110.5(4)
C505 N501 C513 106.6(3)
C513 N501 C509 110.4(3)
N501 C501 H50A 107.8
N501 C501 H50B 107.9
N501 C501 C502 117.8(3)
H50A C501 H50B 107.2
C502 C501 H50A 107.8
C502 C501 H50B 107.8
C501 C502 H50C 109.9
C501 C502 H50D 109.9
H50C C502 H50D 108.3
C503 C502 C501 109.1(3)
C503 C502 H50C 109.9
C503 C502 H50D 109.9
C502 C503 H50E 108.9
C502 C503 H50F 108.9
H50E C503 H50F 107.7
C504 C503 C502 113.6(3)
C504 C503 H50E 108.9
C504 C503 H50F 108.9
C503 C504 H50G 109.5
C503 C504 H50H 109.5
C503 C504 H50I 109.5
H50G C504 H50H 109.5
H50G C504 H50I 109.5
H50H C504 H50I 109.5
N501 C505 H50J 108.2
N501 C505 H50K 108.2
H50J C505 H50K 107.3
C506 C505 N501 116.5(3)
C506 C505 H50J 108.2
C506 C505 H50K 108.2
C505 C506 H50L 109.8
C505 C506 H50M 109.8
C505 C506 C507 109.2(3)
H50L C506 H50M 108.3
C507 C506 H50L 109.8
C507 C506 H50M 109.8
C506 C507 H50N 108.6
C506 C507 H50O 108.6
H50N C507 H50O 107.6
C508 C507 C506 114.8(4)
C508 C507 H50N 108.6
C508 C507 H50O 108.6
C507 C508 H50P 109.5
C507 C508 H50Q 109.5
C507 C508 H50R 109.5
H50P C508 H50Q 109.5
H50P C508 H50R 109.5
H50Q C508 H50R 109.5
N501 C509 H50S 107.9
N501 C509 H50T 107.9
H50S C509 H50T 107.2
C510 C509 N501 117.4(4)
C510 C509 H50S 107.9
C510 C509 H50T 107.9
C509 C510 H51A 109.6
C509 C510 H51B 109.6
H51A C510 H51B 108.1
C511 C510 C509 110.2(4)
C511 C510 H51A 109.6
C511 C510 H51B 109.6
C510 C511 H51C 108.9
C510 C511 H51D 108.9
C510 C511 C512 113.5(5)
H51C C511 H51D 107.7
C512 C511 H51C 108.9
C512 C511 H51D 108.9
C511 C512 H51E 109.5
C511 C512 H51F 109.5
C511 C512 H51G 109.5
H51E C512 H51F 109.5
H51E C512 H51G 109.5
H51F C512 H51G 109.5
N501 C513 H51H 107.9
N501 C513 H51I 107.9
H51H C513 H51I 107.2
C514 C513 N501 117.8(4)
C514 C513 H51H 107.9
C514 C513 H51I 107.9
C513 C514 H51J 110.0
C513 C514 H51K 110.0
C513 C514 C515 108.6(5)
H51J C514 H51K 108.4
C515 C514 H51J 110.0
C515 C514 H51K 110.0
C514 C515 H51L 108.2
C514 C515 H51M 108.2
H51L C515 H51M 107.4
C516 C515 C514 116.2(7)
C516 C515 H51L 108.2
C516 C515 H51M 108.2
C515 C516 H51N 109.5
C515 C516 H51O 109.5
C515 C516 H51P 109.5
H51N C516 H51O 109.5
H51N C516 H51P 109.5
H51O C516 H51P 109.5
C601 N601 C605 110.5(3)
C601 N601 C63A 98.2(6)
C609 N601 C601 112.5(4)
C609 N601 C605 101.6(4)
C609 N601 C63A 107.7(7)
C63A N601 C605 126.6(9)
C63B N601 C601 113.4(5)
C63B N601 C605 109.0(6)
C63B N601 C609 109.3(6)
N601 C601 H60A 109.1
N601 C601 H60B 109.1
N601 C601 C602 112.7(4)
H60A C601 H60B 107.8
C602 C601 H60A 109.1
C602 C601 H60B 109.1
C601 C602 H60C 109.2
C601 C602 H60D 109.2
H60C C602 H60D 107.9
C603 C602 C601 111.9(5)
C603 C602 H60C 109.2
C603 C602 H60D 109.2
C602 C603 H60E 108.4
C602 C603 H60F 108.4
H60E C603 H60F 107.5
C604 C603 C602 115.4(6)
C604 C603 H60E 108.4
C604 C603 H60F 108.4
C603 C604 H60G 109.5
C603 C604 H60H 109.5
C603 C604 H60I 109.5
H60G C604 H60H 109.5
H60G C604 H60I 109.5
H60H C604 H60I 109.5
N601 C605 H60J 108.4
N601 C605 H60K 108.4
H60J C605 H60K 107.5
C606 C605 N601 115.4(5)
C606 C605 H60J 108.4
C606 C605 H60K 108.4
C605 C606 H60L 108.4
C605 C606 H60M 108.4
H60L C606 H60M 107.5
C607 C606 C605 115.4(6)
C607 C606 H60L 108.4
C607 C606 H60M 108.4
C606 C607 H60N 107.5
C606 C607 H60O 107.5
H60N C607 H60O 107.0
C608 C607 C606 119.5(10)
C608 C607 H60N 107.5
C608 C607 H60O 107.5
C607 C608 H60P 109.5
C607 C608 H60Q 109.5
C607 C608 H60R 109.5
H60P C608 H60Q 109.5
H60P C608 H60R 109.5
H60Q C608 H60R 109.5
N601 C609 H60S 106.8
N601 C609 H60T 106.8
H60S C609 H60T 106.6
C610 C609 N601 122.1(5)
C610 C609 H60S 106.8
C610 C609 H60T 106.8
C609 C610 H61A 108.8
C609 C610 H61B 108.8
C609 C610 C611 113.9(7)
H61A C610 H61B 107.7
C611 C610 H61A 108.8
C611 C610 H61B 108.8
C610 C611 H61C 108.9
C610 C611 H61D 108.9
H61C C611 H61D 107.8
C612 C611 C610 113.2(6)
C612 C611 H61C 108.9
C612 C611 H61D 108.9
C611 C612 H61E 109.5
C611 C612 H61F 109.5
C611 C612 H61G 109.5
H61E C612 H61F 109.5
H61E C612 H61G 109.5
H61F C612 H61G 109.5
N601 C63A H63A 105.7
N601 C63A H63B 105.7
N601 C63A C64A 126.3(13)
H63A C63A H63B 106.2
C64A C63A H63A 105.7
C64A C63A H63B 105.7
C63A C64A H64A 109.1
C63A C64A H64B 109.1
H64A C64A H64B 107.9
C65A C64A C63A 112.3(13)
C65A C64A H64A 109.1
C65A C64A H64B 109.1
C64A C65A H65A 108.5
C64A C65A H65B 108.5
C64A C65A C66A 115.0(17)
H65A C65A H65B 107.5
C66A C65A H65A 108.5
C66A C65A H65B 108.5
C65A C66A H66A 109.5
C65A C66A H66B 109.5
C65A C66A H66C 109.5
H66A C66A H66B 109.5
H66A C66A H66C 109.5
H66B C66A H66C 109.5
O2 P1 O1 106.30(16)
O3 P1 O1 109.12(13)
O3 P1 O2 111.27(13)
O4 P1 O1 112.33(13)
O4 P1 O2 108.30(15)
O4 P1 O3 109.51(13)
O701 S701 C701 105.8(2)
O701 S701 C702 106.4(2)
C701 S701 C702 98.2(2)
S701 C701 H70A 109.5
S701 C701 H70B 109.5
S701 C701 H70C 109.5
H70A C701 H70B 109.5
H70A C701 H70C 109.5
H70B C701 H70C 109.5
S701 C702 H70D 109.5
S701 C702 H70E 109.5
S701 C702 H70F 109.5
H70D C702 H70E 109.5
H70D C702 H70F 109.5
H70E C702 H70F 109.5
N601 C63B H63C 105.1
N601 C63B H63D 105.1
H63C C63B H63D 105.9
C64B C63B N601 128.9(9)
C64B C63B H63C 105.1
C64B C63B H63D 105.1
C63B C64B H64C 109.5
C63B C64B H64D 109.5
C63B C64B C65B 110.7(9)
H64C C64B H64D 108.1
C65B C64B H64C 109.5
C65B C64B H64D 109.5
C64B C65B H65C 108.9
C64B C65B H65D 108.9
C64B C65B C66B 113.5(12)
H65C C65B H65D 107.7
C66B C65B H65C 108.9
C66B C65B H65D 108.9
C65B C66B H66D 109.5
C65B C66B H66E 109.5
C65B C66B H66F 109.5
H66D C66B H66E 109.5
H66D C66B H66F 109.5
H66E C66B H66F 109.5

loop_
_geom_bond_atom_site_label_1
_geom_bond_atom_site_label_2
_geom_bond_distance
O101 C108 1.222(5)
O102 C109 1.224(5)
O103 C118 1.220(4)
O104 C119 1.228(4)
N101 H101 0.8800
N101 C106 1.408(5)
N101 C107 1.329(5)
N102 H102 0.8800
N102 C110 1.342(4)
N102 C111 1.408(4)
N103 H103 0.8800
N103 C116 1.425(4)
N103 C117 1.332(4)
N104 H104 0.8800
N104 C120 1.329(4)
N104 C121 1.412(4)
C101 H10A 0.9500
C101 C102 1.394(7)
C101 C106 1.414(8)
C102 H10B 0.9500
C102 C103 1.375(12)
C103 H10C 0.9500
C103 C104 1.345(12)
C104 H10D 0.9500
C104 C105 1.404(8)
C105 H105 0.9500
C105 C106 1.373(7)
C107 C108 1.476(5)
C107 C110 1.421(5)
C108 C109 1.495(6)
C109 C110 1.463(5)
C111 C112 1.397(4)
C111 C116 1.397(4)
C112 H112 0.9500
C112 C113 1.383(5)
C113 H113 0.9500
C113 C114 1.375(6)
C114 H114 0.9500
C114 C115 1.376(5)
C115 H115 0.9500
C115 C116 1.413(5)
C117 C118 1.470(4)
C117 C120 1.424(4)
C118 C119 1.496(4)
C119 C120 1.483(4)
C121 C122 1.395(5)
C121 C126 1.402(5)
C122 H122 0.9500
C122 C123 1.366(5)
C123 H123 0.9500
C123 C124 1.380(6)
C124 H124 0.9500
C124 C125 1.398(6)
C125 H125 0.9500
C125 C126 1.375(5)
C126 H126 0.9500
O201 C208 1.226(5)
O202 C209 1.227(5)
O203 C218 1.228(5)
O204 C219 1.212(5)
N201 H201 0.8800
N201 C206 1.403(6)
N201 C207 1.347(5)
N202 H202 0.8800
N202 C210 1.343(5)
N202 C211 1.429(6)
N203 H203 0.8800
N203 C216 1.463(5)
N203 C217 1.308(5)
N204 H204 0.8800
N204 C220 1.367(5)
N204 C221 1.386(5)
C201 H20A 0.9500
C201 C202 1.392(7)
C201 C206 1.387(6)
C202 H20B 0.9500
C202 C203 1.407(7)
C203 H20C 0.9500
C203 C204 1.360(7)
C204 H20D 0.9500
C204 C205 1.377(7)
C205 H205 0.9500
C205 C206 1.418(6)
C207 C208 1.476(6)
C207 C210 1.396(6)
C208 C209 1.476(7)
C209 C210 1.495(5)
C211 C212 1.415(6)
C211 C216 1.370(6)
C212 H212 0.9500
C212 C213 1.369(8)
C213 H213 0.9500
C213 C214 1.414(9)
C214 H214 0.9500
C214 C215 1.407(7)
C215 H215 0.9500
C215 C216 1.387(6)
C217 C218 1.510(5)
C217 C220 1.391(5)
C218 C219 1.482(6)
C219 C220 1.494(4)
C221 C222 1.406(5)
C221 C226 1.369(6)
C222 H222 0.9500
C222 C223 1.380(6)
C223 H223 0.9500
C223 C224 1.393(7)
C224 H224 0.9500
C224 C225 1.387(7)
C225 H225 0.9500
C225 C226 1.368(6)
C226 H226 0.9500
O301 C308 1.218(5)
O302 C309 1.222(5)
O303 C318 1.223(4)
O304 C319 1.220(4)
N301 H301 0.8800
N301 C306 1.407(5)
N301 C307 1.334(5)
N302 H302 0.8800
N302 C310 1.359(4)
N302 C311 1.409(5)
N303 H303 0.8800
N303 C316 1.422(4)
N303 C317 1.349(4)
N304 H304 0.8800
N304 C320 1.341(4)
N304 C321 1.406(4)
C301 H30A 0.9500
C301 C302 1.387(6)
C301 C306 1.379(6)
C302 H30B 0.9500
C302 C303 1.425(7)
C303 H30C 0.9500
C303 C304 1.393(8)
C304 H30D 0.9500
C304 C305 1.357(7)
C305 H305 0.9500
C305 C306 1.405(5)
C307 C308 1.491(5)
C307 C310 1.407(6)
C308 C309 1.474(7)
C309 C310 1.495(5)
C311 C312 1.396(5)
C311 C316 1.417(5)
C312 H312 0.9500
C312 C313 1.401(6)
C313 H313 0.9500
C313 C314 1.384(6)
C314 H314 0.9500
C314 C315 1.399(5)
C315 H315 0.9500
C315 C316 1.376(5)
C317 C318 1.491(4)
C317 C320 1.384(4)
C318 C319 1.507(5)
C319 C320 1.491(4)
C321 C322 1.390(5)
C321 C326 1.382(5)
C322 H322 0.9500
C322 C323 1.397(5)
C323 H323 0.9500
C323 C324 1.366(6)
C324 H324 0.9500
C324 C325 1.347(7)
C325 H325 0.9500
C325 C326 1.395(5)
C326 H326 0.9500
N401 C401 1.496(5)
N401 C405 1.524(4)
N401 C409 1.519(5)
N401 C413 1.535(5)
C401 H40A 0.9900
C401 H40B 0.9900
C401 C402 1.505(5)
C402 H40C 0.9900
C402 H40D 0.9900
C402 C403 1.528(6)
C403 H40E 0.9900
C403 H40F 0.9900
C403 C404 1.507(6)
C404 H40G 0.9800
C404 H40H 0.9800
C404 H40I 0.9800
C405 H40J 0.9900
C405 H40K 0.9900
C405 C406 1.520(5)
C406 H40L 0.9900
C406 H40M 0.9900
C406 C407 1.528(5)
C407 H40N 0.9900
C407 H40O 0.9900
C407 C408 1.508(6)
C408 H40P 0.9800
C408 H40Q 0.9800
C408 H40R 0.9800
C409 H40S 0.9900
C409 H40T 0.9900
C409 C410 1.508(6)
C410 H41A 0.9900
C410 H41B 0.9900
C410 C411 1.550(6)
C411 H41C 0.9900
C411 H41D 0.9900
C411 C412 1.530(8)
C412 H41E 0.9800
C412 H41F 0.9800
C412 H41G 0.9800
C413 H41H 0.9900
C413 H41I 0.9900
C413 C414 1.518(5)
C414 H41J 0.9900
C414 H41K 0.9900
C414 C415 1.524(6)
C415 H41L 0.9900
C415 H41M 0.9900
C415 C416 1.516(6)
C416 H41N 0.9800
C416 H41O 0.9800
C416 H41P 0.9800
N501 C501 1.511(5)
N501 C505 1.516(5)
N501 C509 1.548(6)
N501 C513 1.519(6)
C501 H50A 0.9900
C501 H50B 0.9900
C501 C502 1.545(6)
C502 H50C 0.9900
C502 H50D 0.9900
C502 C503 1.528(6)
C503 H50E 0.9900
C503 H50F 0.9900
C503 C504 1.512(6)
C504 H50G 0.9800
C504 H50H 0.9800
C504 H50I 0.9800
C505 H50J 0.9900
C505 H50K 0.9900
C505 C506 1.503(6)
C506 H50L 0.9900
C506 H50M 0.9900
C506 C507 1.512(5)
C507 H50N 0.9900
C507 H50O 0.9900
C507 C508 1.502(6)
C508 H50P 0.9800
C508 H50Q 0.9800
C508 H50R 0.9800
C509 H50S 0.9900
C509 H50T 0.9900
C509 C510 1.519(7)
C510 H51A 0.9900
C510 H51B 0.9900
C510 C511 1.486(8)
C511 H51C 0.9900
C511 H51D 0.9900
C511 C512 1.544(8)
C512 H51E 0.9800
C512 H51F 0.9800
C512 H51G 0.9800
C513 H51H 0.9900
C513 H51I 0.9900
C513 C514 1.493(7)
C514 H51J 0.9900
C514 H51K 0.9900
C514 C515 1.531(8)
C515 H51L 0.9900
C515 H51M 0.9900
C515 C516 1.509(11)
C516 H51N 0.9800
C516 H51O 0.9800
C516 H51P 0.9800
N601 C601 1.519(5)
N601 C605 1.541(6)
N601 C609 1.518(6)
N601 C63A 1.533(13)
N601 C63B 1.470(10)
C601 H60A 0.9900
C601 H60B 0.9900
C601 C602 1.522(7)
C602 H60C 0.9900
C602 H60D 0.9900
C602 C603 1.502(7)
C603 H60E 0.9900
C603 H60F 0.9900
C603 C604 1.488(9)
C604 H60G 0.9800
C604 H60H 0.9800
C604 H60I 0.9800
C605 H60J 0.9900
C605 H60K 0.9900
C605 C606 1.489(7)
C606 H60L 0.9900
C606 H60M 0.9900
C606 C607 1.452(10)
C607 H60N 0.9900
C607 H60O 0.9900
C607 C608 1.449(11)
C608 H60P 0.9800
C608 H60Q 0.9800
C608 H60R 0.9800
C609 H60S 0.9900
C609 H60T 0.9900
C609 C610 1.406(9)
C610 H61A 0.9900
C610 H61B 0.9900
C610 C611 1.601(8)
C611 H61C 0.9900
C611 H61D 0.9900
C611 C612 1.443(11)
C612 H61E 0.9800
C612 H61F 0.9800
C612 H61G 0.9800
C63A H63A 0.9900
C63A H63B 0.9900
C63A C64A 1.534(12)
C64A H64A 0.9900
C64A H64B 0.9900
C64A C65A 1.530(13)
C65A H65A 0.9900
C65A H65B 0.9900
C65A C66A 1.537(13)
C66A H66A 0.9800
C66A H66B 0.9800
C66A H66C 0.9800
P1 O1 1.544(2)
P1 O2 1.537(2)
P1 O3 1.537(2)
P1 O4 1.524(2)
S701 O701 1.485(3)
S701 C701 1.766(4)
S701 C702 1.777(5)
C701 H70A 0.9800
C701 H70B 0.9800
C701 H70C 0.9800
C702 H70D 0.9800
C702 H70E 0.9800
C702 H70F 0.9800
C63B H63C 0.9900
C63B H63D 0.9900
C63B C64B 1.446(11)
C64B H64C 0.9900
C64B H64D 0.9900
C64B C65B 1.508(14)
C65B H65C 0.9900
C65B H65D 0.9900
C65B C66B 1.554(14)
C66B H66D 0.9800
C66B H66E 0.9800
C66B H66F 0.9800

loop_
_geom_hbond_atom_site_label_D
_geom_hbond_atom_site_label_H
_geom_hbond_atom_site_label_A
_geom_hbond_distance_DH
_geom_hbond_distance_HA
_geom_hbond_distance_DA
_geom_hbond_angle_DHA
N101 H101 O1 0.88 1.79 2.663(4) 169.3
N102 H102 O1 0.88 1.98 2.813(4) 158.1
N103 H103 O2 0.88 1.92 2.763(4) 159.9
N201 H201 O3 0.88 1.99 2.772(4) 147.8
N202 H202 O1 0.88 2.03 2.767(4) 140.9
N204 H204 O2 0.88 1.79 2.662(4) 170.2
N301 H301 O4 0.88 1.76 2.623(3) 168.0
N302 H302 O4 0.88 2.00 2.843(4) 158.8
N303 H303 O3 0.88 2.03 2.793(3) 145.1
N304 H304 O3 0.88 1.86 2.701(3) 159.2

loop_
_smtbx_masks_void_nr
_smtbx_masks_void_average_x
_smtbx_masks_void_average_y
_smtbx_masks_void_average_z
_smtbx_masks_void_volume
_smtbx_masks_void_count_electrons
1 0.000 -0.270 0.250 426.5 129.6
2 0.000 0.270 0.750 426.5 129.6
3 0.231 0.254 0.076 10.8 0.5
4 0.231 0.746 0.576 10.8 0.5
5 0.269 0.246 0.924 10.8 0.5
6 0.269 0.754 0.424 10.8 0.5
7 0.500 0.230 0.250 426.5 129.6
8 0.500 0.770 0.750 426.5 129.6
9 0.731 0.246 0.576 10.8 0.5
10 0.731 0.754 0.076 10.8 0.5
11 0.769 0.254 0.424 10.8 0.5
12 0.769 0.746 0.924 10.8 0.5
